data_4128348
loop_
_publ_author_name
'Fei, Wenwen'
'Antonello, Sabrina'
'Dainese, Tiziano'
'Dolmella, Alessandro'
'Lahtinen, Manu'
'Rissanen, Kari'
'Venzo, Alfonso'
'Maran, Flavio'

_publ_section_title
;
 Metal Doping of Au<sub>25</sub>(SR)<sub>18</sub><sup>-</sup> Clusters:
 Insights and Hindsights.
;
_journal_issue 40
_journal_name_full 'Journal of the American Chemical Society'
_journal_page_first 16033
_journal_page_last 16045
_journal_paper_doi 10.1021/jacs.9b08228
_journal_volume 141
_journal_year 2019
_chemical_formula_moiety 'C144 H162 Au24 Cd1 S18'
_chemical_formula_sum 'C144 H162 Au24 Cd S18'
_chemical_formula_weight 7309.40
_space_group_crystal_system orthorhombic
_space_group_IT_number 56
_space_group_name_Hall '-P 2ab 2ac'
_space_group_name_H-M_alt 'P c c n'
_symmetry_space_group_name_Hall '-P 2ab 2ac'
_symmetry_space_group_name_H-M 'P c c n'
_atom_sites_solution_hydrogens geom
_atom_sites_solution_primary dual
_audit_creation_date 2019-07-03
_audit_creation_method
;
Olex2 1.2
(compiled 2018.05.29 svn.r3508 for OlexSys, GUI svn.r5506)
;
_cell_angle_alpha 90
_cell_angle_beta 90
_cell_angle_gamma 90
_cell_formula_units_Z 4
_cell_length_a 31.3135(5)
_cell_length_b 27.0073(3)
_cell_length_c 18.5226(2)
_cell_measurement_reflns_used 20773
_cell_measurement_temperature 120.00(10)
_cell_measurement_theta_max 76.5820
_cell_measurement_theta_min 2.1140
_cell_volume 15664.4(3)
_computing_cell_refinement 'CrysAlisPro 1.171.39.43c (Rigaku OD, 2018)'
_computing_data_collection 'CrysAlisPro 1.171.39.43c (Rigaku OD, 2018)'
_computing_data_reduction 'CrysAlisPro 1.171.39.43c (Rigaku OD, 2018)'
_computing_molecular_graphics 'Olex2 (Dolomanov et al., 2009)'
_computing_publication_material 'Olex2 (Dolomanov et al., 2009)'
_computing_structure_refinement 'ShelXL (Sheldrick, 2015)'
_computing_structure_solution 'ShelXT (Sheldrick, 2015)'
_diffrn_ambient_environment N~2~
_diffrn_ambient_temperature 120.00(10)
_diffrn_detector 'CCD plate'
_diffrn_detector_area_resol_mean 5.1977
_diffrn_detector_type Atlas
_diffrn_measured_fraction_theta_full 0.999
_diffrn_measured_fraction_theta_max 0.999
_diffrn_measurement_details
;
List of Runs (angles in degrees, time in seconds):

  # Type    Start    End  Width  t~exp~   \w     \q     \k     \f   Frames
--------------------------------------------------------------------------
  1  \w    -66.00  33.00   1.00   12.50    --  -41.65  37.00-150.00   99
  2  \w     51.00  97.00   1.00   12.50    --   41.65-125.00-150.00   46
  3  \w      3.00  37.00   1.00   12.50    --   41.65 -99.00 150.00   34
  4  \w    101.00 134.00   1.00   60.00    --  112.00 111.00  60.00   33
  5  \w    101.00 132.00   1.00   60.00    --  112.00 111.00  30.00   31
  6  \w    149.00 176.00   1.00   60.00    --  112.00 111.00  30.00   27
  7  \w    107.00 133.00   1.00   60.00    --  112.00 111.00   0.00   26
  8  \w     65.00 114.00   1.00   60.00    --  112.00-111.00   0.00   49
  9  \w    146.00 178.00   1.00   60.00    --  112.00 111.00  60.00   32
 10  \w    150.00 178.00   1.00   60.00    --  112.00 111.00   0.00   28
 11  \w     39.00  84.00   1.00   60.00    --  112.00 -94.00   0.00   45
 12  \w     94.00 159.00   1.00   60.00    --  112.00  77.00 150.00   65
 13  \w     94.00 139.00   1.00   60.00    --  112.00  45.00 -90.00   45
 14  \w    117.00 161.00   1.00   60.00    --  112.00 111.00 -30.00   44
 15  \w     41.00 134.00   1.00   60.00    --  112.00 -51.00 -13.95   93
;
_diffrn_measurement_device 'four-circle diffractometer'
_diffrn_measurement_device_type 'SuperNova, Dual, Cu at home/near, Atlas'
_diffrn_measurement_method '\w scans'
_diffrn_orient_matrix_type 'CrysAlisPro convention (1999,Acta A55,543-557)'
_diffrn_orient_matrix_UB_11 0.0147148000
_diffrn_orient_matrix_UB_12 -0.0481877000
_diffrn_orient_matrix_UB_13 0.0057285000
_diffrn_orient_matrix_UB_21 0.0452405000
_diffrn_orient_matrix_UB_22 0.0089951000
_diffrn_orient_matrix_UB_23 0.0466794000
_diffrn_orient_matrix_UB_31 -0.0681918000
_diffrn_orient_matrix_UB_32 -0.0044817000
_diffrn_orient_matrix_UB_33 0.0322595000
_diffrn_radiation_monochromator mirror
_diffrn_radiation_probe x-ray
_diffrn_radiation_type CuK\a
_diffrn_radiation_wavelength 1.54184
_diffrn_reflns_av_R_equivalents 0.0738
_diffrn_reflns_av_unetI/netI 0.0587
_diffrn_reflns_Laue_measured_fraction_full 0.999
_diffrn_reflns_Laue_measured_fraction_max 0.999
_diffrn_reflns_limit_h_max 37
_diffrn_reflns_limit_h_min -38
_diffrn_reflns_limit_k_max 33
_diffrn_reflns_limit_k_min -32
_diffrn_reflns_limit_l_max 21
_diffrn_reflns_limit_l_min -22
_diffrn_reflns_number 61448
_diffrn_reflns_point_group_measured_fraction_full 0.999
_diffrn_reflns_point_group_measured_fraction_max 0.999
_diffrn_reflns_theta_full 67.684
_diffrn_reflns_theta_max 73.485
_diffrn_reflns_theta_min 2.160
_diffrn_source 'micro-focus sealed X-ray tube'
_diffrn_source_type 'SuperNova (Cu) X-ray Source'
_exptl_absorpt_coefficient_mu 44.677
_exptl_absorpt_correction_T_max 0.584
_exptl_absorpt_correction_T_min 0.082
_exptl_absorpt_correction_type analytical
_exptl_absorpt_process_details
;
CrysAlisPro 1.171.39.43c (Rigaku Oxford Diffraction, 2018)
Analytical numeric absorption correction using a multifaceted crystal
            model based on expressions derived by R.C. Clark & J.S. Reid.
(Clark, R. C. & Reid, J. S. (1995). Acta Cryst. A51, 887-897)
Empirical absorption correction using spherical harmonics,
 implemented in SCALE3 ABSPACK scaling algorithm.
;
_exptl_crystal_colour black
_exptl_crystal_colour_primary black
_exptl_crystal_density_diffrn 3.099
_exptl_crystal_description plate
_exptl_crystal_F_000 13032
_exptl_crystal_size_max 0.16
_exptl_crystal_size_mid 0.088
_exptl_crystal_size_min 0.013
_refine_diff_density_max 2.307
_refine_diff_density_min -2.266
_refine_diff_density_rms 0.411
_refine_ls_extinction_method none
_refine_ls_goodness_of_fit_ref 1.059
_refine_ls_hydrogen_treatment constr
_refine_ls_matrix_type full
_refine_ls_number_parameters 763
_refine_ls_number_reflns 15745
_refine_ls_number_restraints 29
_refine_ls_restrained_S_all 1.060
_refine_ls_R_factor_all 0.0652
_refine_ls_R_factor_gt 0.0559
_refine_ls_shift/su_max 0.001
_refine_ls_shift/su_mean 0.000
_refine_ls_structure_factor_coef Fsqd
_refine_ls_weighting_details 'w=1/[\s^2^(Fo^2^)+(0.0670P)^2^+473.1324P] where P=(Fo^2^+2Fc^2^)/3'
_refine_ls_weighting_scheme calc
_refine_ls_wR_factor_gt 0.1453
_refine_ls_wR_factor_ref 0.1520
_reflns_Friedel_coverage 0.000
_reflns_number_gt 13361
_reflns_number_total 15745
_reflns_threshold_expression 'I > 2\s(I)'
_cod_data_source_file ja9b08228_si_002.cif
_cod_data_source_block wf150_1_r2-abs
_cod_database_code 4128348
_shelx_shelxl_version_number 2018/3
_chemical_oxdiff_formula 'Au24 Cd1 S18 C144 H162'
_shelx_space_group_comment
;
The symmetry employed for this shelxl refinement is uniquely defined
by the following loop, which should always be used as a source of
symmetry information in preference to the above space-group names.
They are only intended as comments.
;
_shelx_estimated_absorpt_t_max 0.594
_shelx_estimated_absorpt_t_min 0.053
_reflns_odcompleteness_completeness 98.39
_reflns_odcompleteness_iscentric 1
_reflns_odcompleteness_theta 77.17
_olex2_refinement_description
;
1. Fixed Uiso
 At 1.2 times of:
  All C(H) groups, All C(H,H) groups, All C(H,H,H,H) groups
2. Shared sites
{Au7, Cd7}
{Au2, Cd2}
{Au3, Cd3}
{Au4, Cd4}
{Cd5, Au5}
{Cd6, Au6}
3. Restrained distances
 Au23-Cd3
 3.2 with sigma of 0.02
 Au23-S3A = Au23-S2
 2.4 with sigma of 0.05
 S3B-C17B
 1.83 with sigma of 0.02
 C18B-C17B
 1.51 with sigma of 0.02
 C19B-C18B
 1.51 with sigma of 0.02
4. Uiso/Uaniso restraints and constraints
Uanis(C46) \\sim Ueq, Uanis(C47) \\sim Ueq, Uanis(C45) \\sim Ueq, Uanis(C44)
\\sim Ueq: with sigma of 0.02 and sigma for terminal atoms of 0.04
Uanis(Au2) = Uanis(Cd2)
Uanis(Cd2) = Uanis(Au2)
Uanis(Au7) = Uanis(Cd7)
Uanis(Au3) = Uanis(Cd3)
Uanis(Au4) = Uanis(Cd4)
Uanis(Cd5) = Uanis(Au5)
Uanis(Cd6) = Uanis(Au6)
Uanis(C51B) = Uanis(C52B) = Uanis(C53B) = Uanis(C54B) = Uanis(C55B) =
Uanis(C56B)
Uanis(C3B) = Uanis(C4B) = Uanis(C5B) = Uanis(C6B) = Uanis(C7B) = Uanis(C8B)
Uanis(C51A) = Uanis(C52A) = Uanis(C53A) = Uanis(C54A) = Uanis(C55A) =
Uanis(C56A)
Uanis(C3A) = Uanis(C4A) = Uanis(C5A) = Uanis(C6A) = Uanis(C7A) = Uanis(C8A)
Uanis(Au13) = Uanis(Au23)
Uanis(C17B) = Uanis(C17A)
Uanis(C22B) = Uanis(C23B)
Uanis(C19A) = Uanis(C24A) = Uanis(C23A) = Uanis(C22A) = Uanis(C21A) =
Uanis(C20A) = Uanis(C19B) = Uanis(C24B) = Uanis(C23B) = Uanis(C22B) =
Uanis(C21B) = Uanis(C20B)
Uanis(C18A) = Uanis(C18B) = Uanis(C17B) = Uanis(C17A)
5. Others
 Sof(H50C)=Sof(H50D)=Sof(C51B)=Sof(C56B)=Sof(H56B)=Sof(C55B)=Sof(H55B)=
 Sof(C54B)=Sof(H54B)=Sof(C53B)=Sof(H53B)=Sof(C52B)=Sof(H52B)=1-FVAR(1)
 Sof(H50A)=Sof(H50B)=Sof(C51A)=Sof(C56A)=Sof(H56A)=Sof(C55A)=Sof(H55A)=
 Sof(C54A)=Sof(H54A)=Sof(C53A)=Sof(H53A)=Sof(C52A)=Sof(H52A)=FVAR(1)
 Sof(H2BC)=Sof(H2BD)=Sof(C3B)=Sof(C4B)=Sof(H4B)=Sof(C5B)=Sof(H5B)=Sof(C6B)=
 Sof(H6B)=Sof(C7B)=Sof(H7B)=Sof(C8B)=Sof(H8B)=1-FVAR(2)
 Sof(H2AA)=Sof(H2AB)=Sof(C3A)=Sof(C4A)=Sof(H4A)=Sof(C5A)=Sof(H5A)=Sof(C6A)=
 Sof(H6A)=Sof(C7A)=Sof(H7A)=Sof(C8A)=Sof(H8A)=FVAR(2)
 Sof(Au23)=Sof(C17B)=Sof(H17A)=Sof(H17B)=Sof(C18B)=Sof(H18A)=Sof(H18B)=
 Sof(C19B)=Sof(C24B)=Sof(H24B)=Sof(C23B)=Sof(H23B)=Sof(C22B)=Sof(H22B)=
 Sof(C21B)=Sof(H21B)=Sof(C20B)=Sof(H20B)=Sof(S3B)=1-FVAR(3)
 Sof(Au13)=Sof(S3A)=Sof(C17A)=Sof(H17C)=Sof(H17D)=Sof(C18A)=Sof(H18C)=
 Sof(H18D)=Sof(C19A)=Sof(C24A)=Sof(H24A)=Sof(C23A)=Sof(H23A)=Sof(C22A)=
 Sof(H22A)=Sof(C21A)=Sof(H21A)=Sof(C20A)=Sof(H20A)=FVAR(3)
 Fixed Sof: Au2(0.9167) Au3(0.9167) Au4(0.9167) Au5(0.9167) Au6(0.9167)
 Au7(0.9167) Cd2(0.0833) Cd3(0.0833) Cd4(0.0833) Cd5(0.0833) Cd6(0.0833)
 Cd7(0.0833)
6.a Secondary CH2 refined with riding coordinates:
 C1(H1A,H1B), C2(H2AA,H2AB), C2(H2BC,H2BD), C9(H9A,H9B), C10(H10A,H10B),
 C17B(H17A,H17B), C18B(H18A,H18B), C25(H25A,H25B), C26(H26A,H26B), C33(H33A,
 H33B), C34(H34A,H34B), C41(H41A,H41B), C42(H42A,H42B), C49(H49A,H49B),
 C50(H50A,H50B), C50(H50C,H50D), C57(H57A,H57B), C58(H58A,H58B), C65(H65A,H65B),
  C66(H66A,H66B), C17A(H17C,H17D), C18A(H18C,H18D)
6.b Aromatic/amide H refined with riding coordinates:
 C4A(H4A), C5A(H5A), C6A(H6A), C7A(H7A), C8A(H8A), C4B(H4B), C5B(H5B),
 C6B(H6B), C7B(H7B), C8B(H8B), C12(H12), C13(H13), C14(H14), C15(H15), C16(H16),
  C24B(H24B), C23B(H23B), C22B(H22B), C21B(H21B), C20B(H20B), C28(H28),
 C29(H29), C30(H30), C31(H31), C32(H32), C36(H36), C37(H37), C38(H38), C39(H39),
  C40(H40), C44(H44), C45(H45), C46(H46), C47(H47), C48(H48), C56A(H56A),
 C55A(H55A), C54A(H54A), C53A(H53A), C52A(H52A), C56B(H56B), C55B(H55B),
 C54B(H54B), C53B(H53B), C52B(H52B), C60(H60), C61(H61), C62(H62), C63(H63),
 C64(H64), C68(H68), C69(H69), C70(H70), C71(H71), C72(H72), C24A(H24A),
 C23A(H23A), C22A(H22A), C21A(H21A), C20A(H20A)
6.c Fitted hexagon refined as free rotating group:
 C3A(C4A,C5A,C6A,C7A,C8A), C3B(C4B,C5B,C6B,C7B,C8B), C19B(C24B,C23B,C22B,C21B,
 C20B), C51A(C56A,C55A,C54A,C53A,C52A), C51B(C56B,C55B,C54B,C53B,C52B),
 C19A(C24A,C23A,C22A,C21A,C20A)
;
_ins_header
;
TITL WF150_1_R2-abs in Pnma 
REM Pnma (#62, found as Pnam in a-cb setting)
CELL 1.54184  18.522575  31.313513  27.007252  90.0000  90.0000  90.0000
ZERR    4.00   0.000240   0.000458   0.000333   0.0000   0.0000   0.0000
LATT  1
SYMM -x+1/2,-y, z+1/2 
SYMM -x, y+1/2,-z 
SYMM  x+1/2,-y+1/2,-z+1/2 
SFAC C H S Cd Au
UNIT 576.00 648.00 72.00 4.00 96.00
TREF
HKLF 4
END
;
_olex2_submission_special_instructions 'No special instructions were received'
_oxdiff_exptl_absorpt_empirical_details
;
Empirical correction (ABSPACK) includes:
- Absorption correction using spherical harmonics
- Frame scaling
;
_oxdiff_exptl_absorpt_empirical_full_max 1.699
_oxdiff_exptl_absorpt_empirical_full_min 0.673

loop_
_space_group_symop_operation_xyz
'x, y, z'
'-x+1/2, -y+1/2, z'
'-x, y+1/2, -z+1/2'
'x+1/2, -y, -z+1/2'
'-x, -y, -z'
'x-1/2, y-1/2, -z'
'x, -y-1/2, z-1/2'
'-x-1/2, y, z-1/2'

loop_
_atom_site_label
_atom_site_type_symbol
_atom_site_fract_x
_atom_site_fract_y
_atom_site_fract_z
_atom_site_U_iso_or_equiv
_atom_site_adp_type
_atom_site_occupancy
_atom_site_site_symmetry_order
_atom_site_calc_flag
_atom_site_refinement_flags_posn
_atom_site_refinement_flags_adp
_atom_site_refinement_flags_occupancy
_atom_site_disorder_assembly
_atom_site_disorder_group
Au1 Au 0.500000 0.500000 0.500000 0.01921(15) Uani 1 2 d S T P . .
Au2 Au 0.43197(2) 0.54434(2) 0.57300(3) 0.02335(13) Uani 0.9167 1 d . . . A 1
Au3 Au 0.42264(2) 0.44999(2) 0.49552(3) 0.02334(13) Uani 0.9167 1 d . . . A 1
Au4 Au 0.48473(2) 0.44909(2) 0.37140(3) 0.02404(13) Uani 0.9167 1 d . . . A 1
Au5 Au 0.50381(2) 0.39726(2) 0.50881(3) 0.02492(13) Uani 0.9167 1 d . . . A 1
Au6 Au 0.56583(2) 0.46301(2) 0.58492(3) 0.02435(13) Uani 0.9167 1 d . . . A 1
Au7 Au 0.52331(2) 0.54628(2) 0.37246(3) 0.02521(13) Uani 0.9167 1 d . . . A 1
Au8 Au 0.56001(2) 0.46625(2) 0.25979(3) 0.02817(14) Uani 1 1 d . . . . .
Au9 Au 0.54085(2) 0.35412(2) 0.36134(4) 0.02942(14) Uani 1 1 d . . . . .
Au10 Au 0.42879(2) 0.35539(2) 0.60268(4) 0.02866(14) Uani 1 1 d . . . . .
Au11 Au 0.53765(2) 0.36405(2) 0.66646(3) 0.02870(14) Uani 1 1 d . . . . .
Au12 Au 0.34439(2) 0.52204(2) 0.48435(3) 0.02502(13) Uani 1 1 d . . . . .
Au13 Au 0.38642(2) 0.44387(5) 0.34113(4) 0.0261(2) Uani 0.857(3) 1 d . . . A 1
Au23 Au 0.38550(16) 0.4658(3) 0.3329(3) 0.0261(2) Uani 0.143(3) 1 d D . . A 2
Cd2 Cd 0.43197(2) 0.54434(2) 0.57300(3) 0.02335(13) Uani 0.0833 1 d . . . A 2
Cd3 Cd 0.42264(2) 0.44999(2) 0.49552(3) 0.02334(13) Uani 0.0833 1 d D . . A 2
Cd4 Cd 0.48473(2) 0.44909(2) 0.37140(3) 0.02404(13) Uani 0.0833 1 d . . . A 2
Cd5 Cd 0.50381(2) 0.39726(2) 0.50881(3) 0.02492(13) Uani 0.0833 1 d . . . A 2
Cd6 Cd 0.56583(2) 0.46301(2) 0.58492(3) 0.02435(13) Uani 0.0833 1 d . . . A 2
Cd7 Cd 0.52331(2) 0.54628(2) 0.37246(3) 0.02521(13) Uani 0.0833 1 d . . . A 2
S1 S 0.35905(11) 0.56822(13) 0.58527(19) 0.0260(7) Uani 1 1 d . . . . .
S2 S 0.32391(12) 0.48085(14) 0.3822(2) 0.0301(7) Uani 1 1 d D . . . .
S3A S 0.44283(14) 0.40479(17) 0.2844(2) 0.0306(9) Uani 0.857(3) 1 d D . . A 1
S4 S 0.56432(12) 0.38159(15) 0.2506(2) 0.0328(8) Uani 1 1 d . . . . .
S5 S 0.52026(13) 0.31595(14) 0.4681(2) 0.0315(7) Uani 1 1 d . . . . .
S6 S 0.60255(11) 0.40374(14) 0.6566(2) 0.0292(7) Uani 1 1 d . . . . .
S7 S 0.47502(13) 0.32123(17) 0.6844(3) 0.0428(10) Uani 1 1 d . . . . .
S8 S 0.37430(11) 0.38688(12) 0.53317(19) 0.0254(6) Uani 1 1 d . . . . .
S9 S 0.55783(12) 0.55167(14) 0.25893(19) 0.0294(7) Uani 1 1 d . . . . .
C1 C 0.3585(6) 0.6329(6) 0.5555(11) 0.041(4) Uani 1 1 d . . . . .
H1A H 0.377103 0.652749 0.587700 0.049 Uiso 1 1 calc R . . . .
H1B H 0.370308 0.635013 0.506023 0.049 Uiso 1 1 calc R . . . .
C2 C 0.3132(6) 0.6548(7) 0.5562(11) 0.044(4) Uani 1 1 d . . . . .
H2AA H 0.296197 0.640190 0.516527 0.052 Uiso 0.51(3) 1 calc R . . B 1
H2AB H 0.299002 0.646754 0.602472 0.052 Uiso 0.51(3) 1 calc R . . B 1
H2BC H 0.300573 0.649904 0.604659 0.052 Uiso 0.49(3) 1 calc R . . B 2
H2BD H 0.295365 0.636619 0.520956 0.052 Uiso 0.49(3) 1 calc R . . B 2
C3A C 0.3157(9) 0.7111(6) 0.5468(14) 0.048(5) Uani 0.51(3) 1 d . . . B 1
C4A C 0.3415(9) 0.7333(7) 0.4950(12) 0.048(5) Uani 0.51(3) 1 d G . . B 1
H4A H 0.357296 0.713402 0.462288 0.057 Uiso 0.51(3) 1 calc R . . B 1
C5A C 0.3440(8) 0.7846(8) 0.4912(12) 0.048(5) Uani 0.51(3) 1 d G . . B 1
H5A H 0.361657 0.799781 0.455765 0.057 Uiso 0.51(3) 1 calc R . . B 1
C6A C 0.3209(9) 0.8137(6) 0.5391(14) 0.048(5) Uani 0.51(3) 1 d G . . B 1
H6A H 0.322628 0.848749 0.536441 0.057 Uiso 0.51(3) 1 calc R . . B 1
C7A C 0.2951(9) 0.7915(7) 0.5909(12) 0.048(5) Uani 0.51(3) 1 d G . . B 1
H7A H 0.279239 0.811338 0.623640 0.057 Uiso 0.51(3) 1 calc R . . B 1
C8A C 0.2925(8) 0.7401(8) 0.5948(12) 0.048(5) Uani 0.51(3) 1 d G . . B 1
H8A H 0.274878 0.724958 0.630164 0.057 Uiso 0.51(3) 1 calc R . . B 1
C3B C 0.3123(14) 0.7112(8) 0.5373(16) 0.074(8) Uani 0.49(3) 1 d . . . B 2
C4B C 0.2881(13) 0.7293(10) 0.4803(15) 0.074(8) Uani 0.49(3) 1 d G . . B 2
H4B H 0.272048 0.707131 0.451112 0.088 Uiso 0.49(3) 1 calc R . . B 2
C5B C 0.2873(12) 0.7798(11) 0.4660(14) 0.074(8) Uani 0.49(3) 1 d G . . B 2
H5B H 0.270735 0.792166 0.426983 0.088 Uiso 0.49(3) 1 calc R . . B 2
C6B C 0.3108(14) 0.8122(8) 0.5087(16) 0.074(8) Uani 0.49(3) 1 d G . . B 2
H6B H 0.310255 0.846722 0.498874 0.088 Uiso 0.49(3) 1 calc R . . B 2
C7B C 0.3350(12) 0.7941(10) 0.5657(15) 0.074(8) Uani 0.49(3) 1 d G . . B 2
H7B H 0.351088 0.816245 0.594893 0.088 Uiso 0.49(3) 1 calc R . . B 2
C8B C 0.3358(13) 0.7436(11) 0.5800(15) 0.074(8) Uani 0.49(3) 1 d G . . B 2
H8B H 0.352401 0.731211 0.619023 0.088 Uiso 0.49(3) 1 calc R . . B 2
C9 C 0.2916(5) 0.4282(6) 0.4102(8) 0.033(3) Uani 1 1 d . . . . .
H9A H 0.309714 0.403904 0.436068 0.040 Uiso 1 1 calc R . . . .
H9B H 0.268872 0.439391 0.443471 0.040 Uiso 1 1 calc R . . . .
C10 C 0.2714(5) 0.4035(6) 0.3430(9) 0.032(3) Uani 1 1 d . . . . .
H10A H 0.293985 0.396156 0.307187 0.038 Uiso 1 1 calc R . . . .
H10B H 0.258011 0.371717 0.357313 0.038 Uiso 1 1 calc R . . . .
C11 C 0.2385(5) 0.4363(6) 0.3096(9) 0.034(3) Uani 1 1 d . . . . .
C12 C 0.2473(6) 0.4700(6) 0.2554(10) 0.038(4) Uani 1 1 d . . . . .
H12 H 0.275566 0.472270 0.237163 0.045 Uiso 1 1 calc R . . . .
C13 C 0.2157(6) 0.5011(6) 0.2265(11) 0.041(4) Uani 1 1 d . . . . .
H13 H 0.222380 0.523549 0.188713 0.049 Uiso 1 1 calc R . . . .
C14 C 0.1740(6) 0.4985(6) 0.2544(9) 0.038(4) Uani 1 1 d . . . . .
H14 H 0.152087 0.519578 0.236369 0.046 Uiso 1 1 calc R . . . .
C15 C 0.1655(6) 0.4647(7) 0.3085(11) 0.042(4) Uani 1 1 d . . . . .
H15 H 0.137363 0.461824 0.327326 0.051 Uiso 1 1 calc R . . . .
C16 C 0.1973(6) 0.4354(7) 0.3352(9) 0.039(4) Uani 1 1 d . . . . .
H16 H 0.190698 0.413221 0.373412 0.047 Uiso 1 1 calc R . . . .
C17B C 0.417(4) 0.440(4) 0.181(4) 0.035(3) Uani 0.143(3) 1 d D . . A 2
H17A H 0.397618 0.468596 0.173346 0.042 Uiso 0.143(3) 1 calc R . . A 2
H17B H 0.438496 0.441039 0.141185 0.042 Uiso 0.143(3) 1 calc R . . A 2
C18B C 0.392(4) 0.393(3) 0.175(5) 0.035(3) Uani 0.143(3) 1 d D . . A 2
H18A H 0.362509 0.404606 0.167062 0.042 Uiso 0.143(3) 1 calc R . . A 2
H18B H 0.392327 0.380051 0.225377 0.042 Uiso 0.143(3) 1 calc R . . A 2
C19B C 0.396(3) 0.347(2) 0.129(5) 0.048(2) Uani 0.143(3) 1 d D . . A 2
C24B C 0.374(3) 0.310(3) 0.166(4) 0.048(2) Uani 0.143(3) 1 d G . . A 2
H24B H 0.366549 0.314862 0.215709 0.057 Uiso 0.143(3) 1 calc R . . A 2
C23B C 0.362(3) 0.267(3) 0.131(5) 0.048(2) Uani 0.143(3) 1 d G . . A 2
H23B H 0.347400 0.241589 0.156568 0.057 Uiso 0.143(3) 1 calc R . . A 2
C22B C 0.373(3) 0.260(3) 0.059(5) 0.048(2) Uani 0.143(3) 1 d G . . A 2
H22B H 0.365075 0.230336 0.034923 0.057 Uiso 0.143(3) 1 calc R . . A 2
C21B C 0.395(3) 0.297(3) 0.022(4) 0.048(2) Uani 0.143(3) 1 d G . . A 2
H21B H 0.401899 0.292355 -0.027582 0.057 Uiso 0.143(3) 1 calc R . . A 2
C20B C 0.406(3) 0.340(3) 0.057(4) 0.048(2) Uani 0.143(3) 1 d G . . A 2
H20B H 0.421049 0.365628 0.031557 0.057 Uiso 0.143(3) 1 calc R . . A 2
C25 C 0.6220(6) 0.3676(6) 0.2505(10) 0.037(4) Uani 1 1 d . . . . .
H25A H 0.636192 0.387538 0.288290 0.044 Uiso 1 1 calc R . . . .
H25B H 0.626153 0.332182 0.262541 0.044 Uiso 1 1 calc R . . . .
C26 C 0.6423(6) 0.3781(7) 0.1794(9) 0.038(4) Uani 1 1 d . . . . .
H26A H 0.635619 0.412614 0.165216 0.045 Uiso 1 1 calc R . . . .
H26B H 0.629887 0.355866 0.142555 0.045 Uiso 1 1 calc R . . . .
C27 C 0.6910(6) 0.3714(7) 0.1800(9) 0.038(4) Uani 1 1 d . . . . .
C28 C 0.7110(6) 0.3341(11) 0.2191(12) 0.062(6) Uani 1 1 d . . . . .
H28 H 0.693744 0.312837 0.247731 0.074 Uiso 1 1 calc R . . . .
C29 C 0.7543(8) 0.3264(14) 0.2186(15) 0.083(9) Uani 1 1 d . . . . .
H29 H 0.766816 0.300429 0.246033 0.100 Uiso 1 1 calc R . . . .
C30 C 0.7797(7) 0.3580(12) 0.1761(12) 0.066(7) Uani 1 1 d . . . . .
H30 H 0.809756 0.353212 0.173434 0.079 Uiso 1 1 calc R . . . .
C31 C 0.7605(8) 0.3964(10) 0.1382(15) 0.072(8) Uani 1 1 d . . . . .
H31 H 0.777583 0.418794 0.111072 0.086 Uiso 1 1 calc R . . . .
C32 C 0.7164(8) 0.4024(7) 0.1396(12) 0.055(5) Uani 1 1 d . . . . .
H32 H 0.703561 0.428162 0.112216 0.066 Uiso 1 1 calc R . . . .
C33 C 0.4706(6) 0.2827(6) 0.4478(11) 0.040(4) Uani 1 1 d . . . . .
H33A H 0.477844 0.249454 0.428977 0.048 Uiso 1 1 calc R . . . .
H33B H 0.454379 0.278125 0.493210 0.048 Uiso 1 1 calc R . . . .
C34 C 0.4423(5) 0.3088(6) 0.3935(9) 0.036(4) Uani 1 1 d . . . . .
H34A H 0.459003 0.317148 0.349804 0.043 Uiso 1 1 calc R . . . .
H34B H 0.431202 0.339962 0.414520 0.043 Uiso 1 1 calc R . . . .
C35 C 0.4045(6) 0.2743(6) 0.3729(9) 0.035(3) Uani 1 1 d . . . . .
C36 C 0.4105(7) 0.2289(7) 0.3358(10) 0.043(4) Uani 1 1 d . . . . .
H36 H 0.438725 0.217797 0.326337 0.052 Uiso 1 1 calc R . . . .
C37 C 0.3764(8) 0.2001(8) 0.3130(11) 0.052(5) Uani 1 1 d . . . . .
H37 H 0.381048 0.170134 0.287264 0.062 Uiso 1 1 calc R . . . .
C38 C 0.3348(7) 0.2164(8) 0.3289(11) 0.052(5) Uani 1 1 d . . . . .
H38 H 0.311229 0.195957 0.316326 0.063 Uiso 1 1 calc R . . . .
C39 C 0.3272(7) 0.2610(8) 0.3620(11) 0.050(5) Uani 1 1 d . . . . .
H39 H 0.298893 0.272195 0.370306 0.060 Uiso 1 1 calc R . . . .
C40 C 0.3624(6) 0.2896(7) 0.3833(9) 0.040(4) Uani 1 1 d . . . . .
H40 H 0.357311 0.320734 0.405669 0.048 Uiso 1 1 calc R . . . .
C41 C 0.6135(7) 0.4357(7) 0.7438(10) 0.044(4) Uani 1 1 d . . . . .
H41A H 0.637738 0.458811 0.737274 0.053 Uiso 1 1 calc R . . . .
H41B H 0.588152 0.455509 0.757632 0.053 Uiso 1 1 calc R . . . .
C42 C 0.6238(7) 0.4001(7) 0.8036(11) 0.046(4) Uani 1 1 d . . . . .
H42A H 0.644685 0.375303 0.786008 0.055 Uiso 1 1 calc R . . . .
H42B H 0.597575 0.382270 0.818147 0.055 Uiso 1 1 calc R . . . .
C43 C 0.6425(8) 0.4270(8) 0.8693(11) 0.055(6) Uani 1 1 d . . . . .
C44 C 0.6854(10) 0.4390(10) 0.8722(13) 0.067(6) Uani 1 1 d . U . . .
H44 H 0.703146 0.430677 0.832402 0.080 Uiso 1 1 calc R . . . .
C45 C 0.7035(11) 0.4627(12) 0.9312(17) 0.083(8) Uani 1 1 d . U . . .
H45 H 0.733389 0.468571 0.934549 0.100 Uiso 1 1 calc R . . . .
C46 C 0.6747(12) 0.4776(12) 0.9863(17) 0.086(9) Uani 1 1 d . U . . .
H46 H 0.685531 0.495381 1.026500 0.103 Uiso 1 1 calc R . . . .
C47 C 0.6318(11) 0.4674(10) 0.9838(13) 0.069(7) Uani 1 1 d . U . . .
H47 H 0.613550 0.478755 1.021241 0.083 Uiso 1 1 calc R . . . .
C48 C 0.6154(11) 0.4407(9) 0.9270(11) 0.066(7) Uani 1 1 d . . . . .
H48 H 0.586139 0.431587 0.926560 0.079 Uiso 1 1 calc R . . . .
C49 C 0.4834(8) 0.2588(8) 0.6495(18) 0.076(9) Uani 1 1 d . . . . .
H49A H 0.455388 0.243193 0.639768 0.091 Uiso 1 1 calc R . . . .
H49B H 0.499250 0.260692 0.603351 0.091 Uiso 1 1 calc R . . . .
C50 C 0.5081(6) 0.2271(8) 0.7022(14) 0.058(6) Uani 1 1 d . . . . .
H50A H 0.492516 0.226567 0.748727 0.070 Uiso 0.62(3) 1 calc R . . C 1
H50B H 0.508954 0.192805 0.683611 0.070 Uiso 0.62(3) 1 calc R . . C 1
H50C H 0.507294 0.192020 0.687035 0.070 Uiso 0.38(3) 1 calc R . . C 2
H50D H 0.495431 0.229727 0.751059 0.070 Uiso 0.38(3) 1 calc R . . C 2
C51A C 0.5520(4) 0.2436(7) 0.7158(10) 0.040(4) Uani 0.62(3) 1 d . . . C 1
C56A C 0.5592(5) 0.2550(7) 0.7880(9) 0.040(4) Uani 0.62(3) 1 d G . . C 1
H56A H 0.536434 0.253161 0.821753 0.048 Uiso 0.62(3) 1 calc R . . C 1
C55A C 0.5997(6) 0.2691(7) 0.8107(8) 0.040(4) Uani 0.62(3) 1 d G . . C 1
H55A H 0.604645 0.276911 0.860001 0.048 Uiso 0.62(3) 1 calc R . . C 1
C54A C 0.6330(4) 0.2718(7) 0.7613(10) 0.040(4) Uani 0.62(3) 1 d G . . C 1
H54A H 0.660738 0.281418 0.776788 0.048 Uiso 0.62(3) 1 calc R . . C 1
C53A C 0.6258(5) 0.2603(7) 0.6891(9) 0.040(4) Uani 0.62(3) 1 d G . . C 1
H53A H 0.648619 0.262174 0.655328 0.048 Uiso 0.62(3) 1 calc R . . C 1
C52A C 0.5853(6) 0.2462(7) 0.6664(8) 0.040(4) Uani 0.62(3) 1 d G . . C 1
H52A H 0.580408 0.238424 0.617078 0.048 Uiso 0.62(3) 1 calc R . . C 1
C51B C 0.5571(8) 0.2471(15) 0.7032(18) 0.047(7) Uani 0.38(3) 1 d . . . C 2
C56B C 0.5848(10) 0.2630(14) 0.7571(14) 0.047(7) Uani 0.38(3) 1 d G . . C 2
H56B H 0.575246 0.264842 0.805719 0.056 Uiso 0.38(3) 1 calc R . . C 2
C55B C 0.6265(9) 0.2762(14) 0.7399(16) 0.047(7) Uani 0.38(3) 1 d G . . C 2
H55B H 0.645407 0.287056 0.776703 0.056 Uiso 0.38(3) 1 calc R . . C 2
C54B C 0.6405(7) 0.2735(13) 0.6688(18) 0.047(7) Uani 0.38(3) 1 d G . . C 2
H54B H 0.668959 0.282482 0.656996 0.056 Uiso 0.38(3) 1 calc R . . C 2
C53B C 0.6128(9) 0.2576(13) 0.6149(14) 0.047(7) Uani 0.38(3) 1 d G . . C 2
H53B H 0.622349 0.255696 0.566302 0.056 Uiso 0.38(3) 1 calc R . . C 2
C52B C 0.5711(9) 0.2444(14) 0.6321(16) 0.047(7) Uani 0.38(3) 1 d G . . C 2
H52B H 0.552187 0.233482 0.595316 0.056 Uiso 0.38(3) 1 calc R . . C 2
C57 C 0.3430(5) 0.4148(6) 0.6043(8) 0.028(3) Uani 1 1 d . . . . .
H57A H 0.362507 0.427554 0.642067 0.034 Uiso 1 1 calc R . . . .
H57B H 0.327033 0.443321 0.584309 0.034 Uiso 1 1 calc R . . . .
C58 C 0.3118(6) 0.3790(6) 0.6383(9) 0.035(3) Uani 1 1 d . . . . .
H58A H 0.301209 0.393275 0.684114 0.042 Uiso 1 1 calc R . . . .
H58B H 0.327005 0.347852 0.649979 0.042 Uiso 1 1 calc R . . . .
C59 C 0.2738(6) 0.3670(7) 0.5900(10) 0.040(4) Uani 1 1 d . . . . .
C60 C 0.2395(6) 0.4004(7) 0.5871(11) 0.044(4) Uani 1 1 d . . . . .
H60 H 0.240278 0.429546 0.615810 0.053 Uiso 1 1 calc R . . . .
C61 C 0.2047(6) 0.3914(8) 0.5432(11) 0.048(5) Uani 1 1 d . . . . .
H61 H 0.181777 0.414430 0.541588 0.058 Uiso 1 1 calc R . . . .
C62 C 0.2033(7) 0.3492(8) 0.5017(11) 0.049(5) Uani 1 1 d . . . . .
H62 H 0.179413 0.343243 0.471410 0.059 Uiso 1 1 calc R . . . .
C63 C 0.2358(7) 0.3158(7) 0.5036(14) 0.056(6) Uani 1 1 d . . . . .
H63 H 0.234786 0.286783 0.474625 0.067 Uiso 1 1 calc R . . . .
C64 C 0.2713(7) 0.3248(8) 0.5496(13) 0.053(5) Uani 1 1 d . . . . .
H64 H 0.293640 0.301140 0.552301 0.064 Uiso 1 1 calc R . . . .
C65 C 0.5183(6) 0.5681(7) 0.1900(9) 0.040(4) Uani 1 1 d . . . . .
H65A H 0.498541 0.539948 0.182514 0.048 Uiso 1 1 calc R . . . .
H65B H 0.501408 0.596864 0.206608 0.048 Uiso 1 1 calc R . . . .
C66 C 0.5404(7) 0.5806(9) 0.1194(10) 0.052(5) Uani 1 1 d . . . . .
H66A H 0.555539 0.551013 0.100983 0.063 Uiso 1 1 calc R . . . .
H66B H 0.561871 0.606945 0.127801 0.063 Uiso 1 1 calc R . . . .
C67 C 0.5081(7) 0.5983(8) 0.0631(9) 0.050(5) Uani 1 1 d . . . . .
C68 C 0.4885(9) 0.6437(8) 0.0723(11) 0.059(6) Uani 1 1 d . . . . .
H68 H 0.494182 0.662597 0.114418 0.071 Uiso 1 1 calc R . . . .
C69 C 0.4606(10) 0.6619(9) 0.0205(14) 0.067(7) Uani 1 1 d . . . . .
H69 H 0.446828 0.692902 0.026783 0.081 Uiso 1 1 calc R . . . .
C70 C 0.4534(10) 0.6337(12) -0.0405(15) 0.079(9) Uani 1 1 d . . . . .
H70 H 0.435152 0.646451 -0.077052 0.095 Uiso 1 1 calc R . . . .
C71 C 0.4707(12) 0.5899(12) -0.0499(15) 0.080(9) Uani 1 1 d . . . . .
H71 H 0.463680 0.570401 -0.090910 0.097 Uiso 1 1 calc R . . . .
C72 C 0.5000(9) 0.5725(9) 0.0022(11) 0.054(5) Uani 1 1 d . . . . .
H72 H 0.514337 0.542026 -0.005770 0.065 Uiso 1 1 calc R . . . .
S3B S 0.4456(8) 0.4501(8) 0.2659(13) 0.024(5) Uani 0.143(3) 1 d D . . A 2
C17A C 0.4450(7) 0.4359(7) 0.1962(9) 0.035(3) Uani 0.857(3) 1 d . . . A 1
H17C H 0.448871 0.471946 0.203655 0.042 Uiso 0.857(3) 1 calc R . . A 1
H17D H 0.470033 0.423550 0.168850 0.042 Uiso 0.857(3) 1 calc R . . A 1
C18A C 0.4045(7) 0.4271(7) 0.1519(9) 0.035(3) Uani 0.857(3) 1 d . . . A 1
H18C H 0.379969 0.440019 0.179757 0.042 Uiso 0.857(3) 1 calc R . . A 1
H18D H 0.406625 0.446926 0.107100 0.042 Uiso 0.857(3) 1 calc R . . A 1
C19A C 0.3948(5) 0.3741(4) 0.1310(8) 0.048(2) Uani 0.857(3) 1 d . . . A 1
C24A C 0.3716(5) 0.3432(5) 0.1765(6) 0.048(2) Uani 0.857(3) 1 d G . . A 1
H24A H 0.362012 0.355148 0.221956 0.057 Uiso 0.857(3) 1 calc R . . A 1
C23A C 0.3625(5) 0.2950(5) 0.1555(7) 0.048(2) Uani 0.857(3) 1 d G . . A 1
H23A H 0.346634 0.273890 0.186657 0.057 Uiso 0.857(3) 1 calc R . . A 1
C22A C 0.3765(5) 0.2775(4) 0.0890(8) 0.048(2) Uani 0.857(3) 1 d G . . A 1
H22A H 0.370283 0.244554 0.074712 0.057 Uiso 0.857(3) 1 calc R . . A 1
C21A C 0.3997(5) 0.3084(5) 0.0435(7) 0.048(2) Uani 0.857(3) 1 d G . . A 1
H21A H 0.409310 0.296477 -0.001936 0.057 Uiso 0.857(3) 1 calc R . . A 1
C20A C 0.4088(5) 0.3567(5) 0.0645(7) 0.048(2) Uani 0.857(3) 1 d G . . A 1
H20A H 0.424689 0.377737 0.033361 0.057 Uiso 0.857(3) 1 calc R . . A 1

loop_
_atom_site_aniso_label
_atom_site_aniso_U_11
_atom_site_aniso_U_22
_atom_site_aniso_U_33
_atom_site_aniso_U_23
_atom_site_aniso_U_13
_atom_site_aniso_U_12
Au1 0.0202(3) 0.0186(3) 0.0188(3) 0.0007(3) -0.0013(3) 0.0008(3)
Au2 0.0228(3) 0.0239(3) 0.0234(3) -0.0030(2) -0.0002(2) 0.0025(2)
Au3 0.0229(3) 0.0241(3) 0.0230(3) 0.0000(2) -0.0010(2) -0.0010(2)
Au4 0.0251(3) 0.0255(3) 0.0215(3) -0.0044(2) -0.0018(2) -0.0003(2)
Au5 0.0268(3) 0.0195(3) 0.0285(3) 0.0002(2) 0.0011(2) 0.0008(2)
Au6 0.0240(3) 0.0268(3) 0.0223(3) 0.0038(2) -0.0036(2) 0.0028(2)
Au7 0.0290(3) 0.0258(3) 0.0209(3) 0.0040(2) 0.0008(2) 0.0005(2)
Au8 0.0289(3) 0.0334(3) 0.0221(3) -0.0025(2) 0.0014(2) 0.0004(2)
Au9 0.0287(3) 0.0274(3) 0.0322(3) -0.0075(2) 0.0053(2) -0.0046(2)
Au10 0.0270(3) 0.0254(3) 0.0336(3) 0.0071(2) -0.0007(2) 0.0022(2)
Au11 0.0289(3) 0.0256(3) 0.0315(3) 0.0073(2) -0.0020(2) 0.0023(2)
Au12 0.0247(3) 0.0248(3) 0.0256(3) 0.0005(2) -0.0031(2) 0.0002(2)
Au13 0.0279(3) 0.0291(7) 0.0213(3) -0.0016(4) -0.0021(2) -0.0036(3)
Au23 0.0279(3) 0.0291(7) 0.0213(3) -0.0016(4) -0.0021(2) -0.0036(3)
Cd2 0.0228(3) 0.0239(3) 0.0234(3) -0.0030(2) -0.0002(2) 0.0025(2)
Cd3 0.0229(3) 0.0241(3) 0.0230(3) 0.0000(2) -0.0010(2) -0.0010(2)
Cd4 0.0251(3) 0.0255(3) 0.0215(3) -0.0044(2) -0.0018(2) -0.0003(2)
Cd5 0.0268(3) 0.0195(3) 0.0285(3) 0.0002(2) 0.0011(2) 0.0008(2)
Cd6 0.0240(3) 0.0268(3) 0.0223(3) 0.0038(2) -0.0036(2) 0.0028(2)
Cd7 0.0290(3) 0.0258(3) 0.0209(3) 0.0040(2) 0.0008(2) 0.0005(2)
S1 0.0267(16) 0.0243(16) 0.0271(17) -0.0051(13) -0.0006(12) 0.0026(13)
S2 0.0277(16) 0.0373(19) 0.0252(17) 0.0024(14) -0.0070(13) -0.0046(14)
S3A 0.032(2) 0.032(2) 0.028(2) -0.0078(17) -0.0028(16) -0.0027(17)
S4 0.0320(18) 0.0344(19) 0.0321(19) -0.0099(15) 0.0041(14) -0.0097(15)
S5 0.0363(18) 0.0256(16) 0.0325(18) -0.0006(14) 0.0017(15) 0.0016(14)
S6 0.0270(16) 0.0318(17) 0.0288(17) 0.0089(14) -0.0054(13) 0.0056(13)
S7 0.0301(18) 0.046(2) 0.053(3) 0.027(2) -0.0063(17) -0.0022(17)
S8 0.0245(15) 0.0229(15) 0.0288(17) 0.0024(13) -0.0002(13) -0.0017(12)
S9 0.0328(17) 0.0352(18) 0.0201(16) 0.0062(13) 0.0045(13) 0.0036(14)
C1 0.042(9) 0.026(8) 0.054(11) 0.003(7) 0.004(8) -0.001(7)
C2 0.037(9) 0.049(10) 0.045(10) -0.012(8) -0.005(8) 0.017(8)
C3A 0.071(11) 0.028(8) 0.044(9) 0.001(6) -0.007(8) 0.016(7)
C4A 0.071(11) 0.028(8) 0.044(9) 0.001(6) -0.007(8) 0.016(7)
C5A 0.071(11) 0.028(8) 0.044(9) 0.001(6) -0.007(8) 0.016(7)
C6A 0.071(11) 0.028(8) 0.044(9) 0.001(6) -0.007(8) 0.016(7)
C7A 0.071(11) 0.028(8) 0.044(9) 0.001(6) -0.007(8) 0.016(7)
C8A 0.071(11) 0.028(8) 0.044(9) 0.001(6) -0.007(8) 0.016(7)
C3B 0.14(2) 0.051(11) 0.032(9) 0.013(7) 0.014(11) 0.021(12)
C4B 0.14(2) 0.051(11) 0.032(9) 0.013(7) 0.014(11) 0.021(12)
C5B 0.14(2) 0.051(11) 0.032(9) 0.013(7) 0.014(11) 0.021(12)
C6B 0.14(2) 0.051(11) 0.032(9) 0.013(7) 0.014(11) 0.021(12)
C7B 0.14(2) 0.051(11) 0.032(9) 0.013(7) 0.014(11) 0.021(12)
C8B 0.14(2) 0.051(11) 0.032(9) 0.013(7) 0.014(11) 0.021(12)
C9 0.035(8) 0.041(9) 0.025(7) -0.005(6) -0.003(6) -0.001(7)
C10 0.034(8) 0.030(7) 0.033(8) -0.008(6) -0.008(6) -0.004(6)
C11 0.037(8) 0.040(8) 0.025(7) -0.006(6) -0.006(6) 0.001(7)
C12 0.034(8) 0.039(9) 0.039(9) -0.003(7) -0.004(7) -0.014(7)
C13 0.039(9) 0.024(7) 0.059(11) -0.008(7) 0.000(8) -0.004(7)
C14 0.039(9) 0.040(9) 0.035(9) 0.003(7) -0.021(7) 0.001(7)
C15 0.031(8) 0.047(10) 0.049(11) 0.001(8) -0.012(7) 0.013(7)
C16 0.040(9) 0.046(9) 0.032(8) 0.008(7) -0.007(7) -0.007(8)
C17B 0.053(8) 0.038(7) 0.014(6) -0.002(5) -0.006(6) 0.000(6)
C18B 0.053(8) 0.038(7) 0.014(6) -0.002(5) -0.006(6) 0.000(6)
C19B 0.049(5) 0.040(5) 0.054(6) -0.008(4) -0.016(4) 0.004(4)
C24B 0.049(5) 0.040(5) 0.054(6) -0.008(4) -0.016(4) 0.004(4)
C23B 0.049(5) 0.040(5) 0.054(6) -0.008(4) -0.016(4) 0.004(4)
C22B 0.049(5) 0.040(5) 0.054(6) -0.008(4) -0.016(4) 0.004(4)
C21B 0.049(5) 0.040(5) 0.054(6) -0.008(4) -0.016(4) 0.004(4)
C20B 0.049(5) 0.040(5) 0.054(6) -0.008(4) -0.016(4) 0.004(4)
C25 0.044(9) 0.024(7) 0.043(9) -0.001(7) -0.001(7) -0.001(7)
C26 0.042(9) 0.038(9) 0.033(8) -0.010(7) 0.007(7) -0.002(7)
C27 0.038(9) 0.045(9) 0.031(8) -0.009(7) 0.014(7) -0.008(7)
C28 0.032(9) 0.106(19) 0.047(11) 0.016(12) 0.008(8) -0.007(11)
C29 0.049(13) 0.14(3) 0.062(15) 0.036(17) -0.007(11) -0.017(15)
C30 0.030(9) 0.12(2) 0.047(12) -0.001(13) 0.010(8) -0.014(12)
C31 0.056(13) 0.077(16) 0.082(17) -0.025(14) 0.046(13) -0.028(12)
C32 0.073(14) 0.035(9) 0.056(12) -0.012(9) 0.021(11) -0.008(9)
C33 0.038(9) 0.027(8) 0.055(11) 0.001(7) 0.000(8) -0.009(7)
C34 0.038(8) 0.032(8) 0.036(8) -0.001(7) 0.012(7) -0.014(7)
C35 0.041(9) 0.027(8) 0.036(8) -0.001(6) 0.001(7) -0.011(7)
C36 0.050(10) 0.049(10) 0.031(9) -0.011(8) 0.008(7) 0.006(8)
C37 0.064(13) 0.047(11) 0.044(11) -0.012(9) 0.000(9) -0.008(10)
C38 0.054(11) 0.055(12) 0.047(11) -0.004(9) 0.001(9) -0.024(10)
C39 0.043(10) 0.060(12) 0.048(11) -0.004(9) 0.001(8) -0.014(9)
C40 0.049(10) 0.040(9) 0.032(9) -0.017(7) -0.002(7) -0.002(8)
C41 0.058(11) 0.035(9) 0.039(10) 0.004(7) -0.013(8) -0.012(8)
C42 0.053(11) 0.038(9) 0.047(11) 0.005(8) 0.003(9) -0.015(8)
C43 0.084(15) 0.045(10) 0.036(10) 0.026(8) -0.021(10) -0.013(10)
C44 0.083(14) 0.070(12) 0.047(11) -0.002(10) -0.004(10) -0.024(11)
C45 0.083(15) 0.089(15) 0.077(14) 0.010(12) -0.002(12) -0.029(13)
C46 0.107(17) 0.084(15) 0.067(14) -0.001(12) -0.016(13) -0.019(14)
C47 0.102(15) 0.066(12) 0.040(10) -0.019(9) -0.002(10) -0.020(12)
C48 0.11(2) 0.058(13) 0.029(10) 0.002(9) 0.007(11) -0.003(13)
C49 0.051(12) 0.039(11) 0.14(3) 0.031(14) -0.041(15) -0.012(9)
C50 0.037(9) 0.049(11) 0.087(16) 0.041(11) 0.011(10) 0.012(8)
C51A 0.043(7) 0.023(5) 0.052(8) -0.002(5) -0.005(5) -0.001(4)
C56A 0.043(7) 0.023(5) 0.052(8) -0.002(5) -0.005(5) -0.001(4)
C55A 0.043(7) 0.023(5) 0.052(8) -0.002(5) -0.005(5) -0.001(4)
C54A 0.043(7) 0.023(5) 0.052(8) -0.002(5) -0.005(5) -0.001(4)
C53A 0.043(7) 0.023(5) 0.052(8) -0.002(5) -0.005(5) -0.001(4)
C52A 0.043(7) 0.023(5) 0.052(8) -0.002(5) -0.005(5) -0.001(4)
C51B 0.041(11) 0.048(12) 0.050(13) -0.015(10) -0.013(9) 0.010(9)
C56B 0.041(11) 0.048(12) 0.050(13) -0.015(10) -0.013(9) 0.010(9)
C55B 0.041(11) 0.048(12) 0.050(13) -0.015(10) -0.013(9) 0.010(9)
C54B 0.041(11) 0.048(12) 0.050(13) -0.015(10) -0.013(9) 0.010(9)
C53B 0.041(11) 0.048(12) 0.050(13) -0.015(10) -0.013(9) 0.010(9)
C52B 0.041(11) 0.048(12) 0.050(13) -0.015(10) -0.013(9) 0.010(9)
C57 0.029(7) 0.027(7) 0.028(7) -0.006(6) 0.001(6) 0.005(6)
C58 0.050(9) 0.023(7) 0.033(8) 0.000(6) 0.003(7) 0.007(7)
C59 0.031(8) 0.046(10) 0.041(9) 0.000(8) 0.011(7) -0.003(7)
C60 0.036(9) 0.050(10) 0.046(10) -0.011(8) 0.014(7) -0.006(8)
C61 0.033(9) 0.071(13) 0.041(10) 0.003(9) 0.018(7) 0.010(9)
C62 0.044(10) 0.055(12) 0.050(11) 0.007(9) 0.001(8) -0.019(9)
C63 0.052(12) 0.030(9) 0.084(16) -0.010(9) 0.001(11) -0.019(8)
C64 0.041(10) 0.046(11) 0.073(14) 0.000(10) -0.013(10) 0.003(8)
C65 0.053(10) 0.042(9) 0.024(8) 0.006(7) 0.005(7) 0.005(8)
C66 0.051(11) 0.075(14) 0.030(9) 0.007(9) 0.006(8) 0.003(10)
C67 0.063(12) 0.069(13) 0.019(8) 0.020(8) -0.006(8) -0.025(10)
C68 0.093(17) 0.047(11) 0.037(10) 0.020(9) -0.025(11) -0.013(11)
C69 0.092(19) 0.052(13) 0.058(14) 0.014(11) -0.016(13) -0.008(13)
C70 0.086(19) 0.09(2) 0.059(15) 0.026(14) -0.036(14) -0.026(16)
C71 0.11(2) 0.081(19) 0.048(14) 0.010(13) -0.008(14) -0.019(18)
C72 0.077(15) 0.050(12) 0.036(10) 0.010(8) 0.007(9) 0.002(11)
S3B 0.035(12) 0.009(9) 0.029(12) -0.001(8) -0.001(9) -0.005(8)
C17A 0.053(8) 0.038(7) 0.014(6) -0.002(5) -0.006(6) 0.000(6)
C18A 0.053(8) 0.038(7) 0.014(6) -0.002(5) -0.006(6) 0.000(6)
C19A 0.049(5) 0.040(5) 0.054(6) -0.008(4) -0.016(4) 0.004(4)
C24A 0.049(5) 0.040(5) 0.054(6) -0.008(4) -0.016(4) 0.004(4)
C23A 0.049(5) 0.040(5) 0.054(6) -0.008(4) -0.016(4) 0.004(4)
C22A 0.049(5) 0.040(5) 0.054(6) -0.008(4) -0.016(4) 0.004(4)
C21A 0.049(5) 0.040(5) 0.054(6) -0.008(4) -0.016(4) 0.004(4)
C20A 0.049(5) 0.040(5) 0.054(6) -0.008(4) -0.016(4) 0.004(4)

loop_
_atom_type_symbol
_atom_type_description
_atom_type_scat_dispersion_real
_atom_type_scat_dispersion_imag
_atom_type_scat_source
C C 0.0181 0.0091 'International Tables Vol C Tables 4.2.6.8 and 6.1.1.4'
H H 0.0000 0.0000 'International Tables Vol C Tables 4.2.6.8 and 6.1.1.4'
Au Au -4.4197 7.2980 'International Tables Vol C Tables 4.2.6.8 and 6.1.1.4'
Cd Cd 0.1185 4.6533 'International Tables Vol C Tables 4.2.6.8 and 6.1.1.4'
S S 0.3331 0.5567 'International Tables Vol C Tables 4.2.6.8 and 6.1.1.4'

loop_
_exptl_crystal_face_index_h
_exptl_crystal_face_index_k
_exptl_crystal_face_index_l
_exptl_crystal_face_perp_dist
-8 1 -13 0.0329
10 2 -10 0.0508
0 20 2 0.0066
0 -20 -2 0.0066
0 0 18 0.0259

loop_
_geom_angle_atom_site_label_1
_geom_angle_atom_site_label_2
_geom_angle_atom_site_label_3
_geom_angle
_geom_angle_site_symmetry_1
_geom_angle_site_symmetry_3
Au3 Au1 Au3 180.0 5_666 .
Au3 Au1 Au5 63.487(18) 5_666 5_666
Au3 Au1 Au5 116.511(18) 5_666 .
Au3 Au1 Au5 63.490(18) . .
Au3 Au1 Au5 116.511(18) . 5_666
Au3 Au1 Au6 119.309(18) 5_666 5_666
Au3 Au1 Au6 119.310(18) . .
Au3 Au1 Au6 60.691(18) 5_666 .
Au3 Au1 Au6 60.690(18) . 5_666
Au5 Au1 Au5 180.0 5_666 .
Au6 Au1 Au5 115.059(18) 5_666 .
Au6 Au1 Au5 64.942(18) 5_666 5_666
Au6 Au1 Au5 64.941(18) . .
Au6 Au1 Au5 115.059(18) . 5_666
Au6 Au1 Au6 180.0 5_666 .
Au7 Au1 Au3 64.904(18) . 5_666
Au7 Au1 Au3 115.095(18) . .
Au7 Au1 Au3 115.095(18) 5_666 5_666
Au7 Au1 Au3 64.906(18) 5_666 .
Au7 Au1 Au5 60.745(18) . 5_666
Au7 Au1 Au5 60.745(18) 5_666 .
Au7 Au1 Au5 119.256(18) 5_666 5_666
Au7 Au1 Au5 119.254(18) . .
Au7 Au1 Au6 116.706(18) . .
Au7 Au1 Au6 63.292(18) . 5_666
Au7 Au1 Au6 116.710(18) 5_666 5_666
Au7 Au1 Au6 63.292(18) 5_666 .
Au7 Au1 Au7 180.0 5_666 .
Cd3 Au1 Cd5 63.490(18) . .
Cd3 Au1 Cd6 119.310(18) . .
Cd6 Au1 Cd5 64.941(18) . .
Cd7 Au1 Cd3 115.095(18) . .
Cd7 Au1 Cd5 119.254(18) . .
Cd7 Au1 Cd6 116.706(18) . .
Au1 Au2 Au3 57.834(16) . .
Au1 Au2 Au4 59.767(17) . 5_666
Au1 Au2 Au5 57.617(16) . 5_666
Au1 Au2 Au6 58.006(16) . 5_666
Au1 Au2 Au7 57.065(16) . 5_666
Au1 Au2 Au8 112.32(2) . 5_666
Au1 Au2 Au9 110.96(2) . 5_666
Au1 Au2 Au12 108.62(2) . .
Au3 Au2 Au5 106.17(2) . 5_666
Au3 Au2 Au7 60.18(2) . 5_666
Au3 Au2 Au8 114.40(3) . 5_666
Au3 Au2 Au9 168.53(3) . 5_666
Au3 Au2 Au12 60.608(19) . .
Au4 Au2 Au3 109.02(2) 5_666 .
Au4 Au2 Au5 61.65(2) 5_666 5_666
Au4 Au2 Au6 110.37(3) 5_666 5_666
Au4 Au2 Au7 59.60(2) 5_666 5_666
Au4 Au2 Au8 64.36(2) 5_666 5_666
Au4 Au2 Au9 63.14(2) 5_666 5_666
Au4 Au2 Au12 168.34(3) 5_666 .
Au5 Au2 Au7 106.81(2) 5_666 5_666
Au5 Au2 Au8 120.03(3) 5_666 5_666
Au5 Au2 Au9 63.09(2) 5_666 5_666
Au5 Au2 Au12 114.30(2) 5_666 .
Au6 Au2 Au3 57.09(2) 5_666 .
Au6 Au2 Au5 60.75(2) 5_666 5_666
Au6 Au2 Au7 105.67(2) 5_666 5_666
Au6 Au2 Au8 169.07(3) 5_666 5_666
Au6 Au2 Au9 116.24(3) 5_666 5_666
Au6 Au2 Au12 60.247(19) 5_666 .
Au7 Au2 Au8 63.43(2) 5_666 5_666
Au7 Au2 Au9 117.35(3) 5_666 5_666
Au7 Au2 Au12 114.40(2) 5_666 .
Au8 Au2 Au12 123.50(2) 5_666 .
Au9 Au2 Au8 70.82(2) 5_666 5_666
Au9 Au2 Au12 126.15(2) 5_666 .
S1 Au2 Au1 153.24(9) . .
S1 Au2 Au3 100.72(8) . .
S1 Au2 Au4 146.84(9) . 5_666
S1 Au2 Au5 123.61(9) . 5_666
S1 Au2 Au6 97.82(9) . 5_666
S1 Au2 Au7 129.55(9) . 5_666
S1 Au2 Au8 90.41(9) . 5_666
S1 Au2 Au9 89.22(8) . 5_666
S1 Au2 Au12 44.81(8) . .
Au1 Au3 Au2 58.441(16) . .
Au1 Au3 Au4 57.525(16) . .
Au1 Au3 Au5 58.381(17) . .
Au1 Au3 Au6 59.728(17) . 5_666
Au1 Au3 Au7 57.481(16) . 5_666
Au1 Au3 Au10 108.28(2) . .
Au1 Au3 Au12 112.46(2) . .
Au1 Au3 Au13 112.04(3) . .
Au2 Au3 Au4 108.40(2) . .
Au2 Au3 Au7 60.85(2) . 5_666
Au2 Au3 Au10 112.24(2) . .
Au2 Au3 Au12 64.647(19) . .
Au2 Au3 Au13 122.43(3) . .
Au4 Au3 Au10 115.02(2) . .
Au4 Au3 Au12 117.33(2) . .
Au4 Au3 Au13 61.87(2) . .
Au5 Au3 Au2 107.15(2) . .
Au5 Au3 Au4 59.94(2) . .
Au5 Au3 Au7 56.83(2) . 5_666
Au5 Au3 Au10 60.847(19) . .
Au5 Au3 Au12 170.78(3) . .
Au5 Au3 Au13 111.84(3) . .
Au6 Au3 Au2 61.34(2) 5_666 .
Au6 Au3 Au4 61.19(2) 5_666 .
Au6 Au3 Au5 109.93(3) 5_666 .
Au6 Au3 Au7 109.57(3) 5_666 5_666
Au6 Au3 Au10 167.91(3) 5_666 .
Au6 Au3 Au12 62.98(2) 5_666 .
Au6 Au3 Au13 66.37(3) 5_666 .
Au7 Au3 Au4 105.10(2) 5_666 .
Au7 Au3 Au10 59.312(19) 5_666 .
Au7 Au3 Au12 118.53(2) 5_666 .
Au7 Au3 Au13 166.91(3) 5_666 .
Au12 Au3 Au10 125.17(2) . .
Au13 Au3 Au10 123.24(3) . .
Au13 Au3 Au12 71.60(3) . .
S8 Au3 Au1 153.34(9) . .
S8 Au3 Au2 122.69(9) . .
S8 Au3 Au4 128.87(9) . .
S8 Au3 Au5 100.32(8) . .
S8 Au3 Au6 146.70(9) . 5_666
S8 Au3 Au7 98.34(9) . 5_666
S8 Au3 Au10 45.17(8) . .
S8 Au3 Au12 88.10(8) . .
S8 Au3 Au13 89.97(9) . .
Au1 Au4 Au2 59.814(17) . 5_666
Au1 Au4 Au3 56.980(16) . .
Au1 Au4 Au5 57.701(16) . .
Au1 Au4 Au6 57.620(16) . 5_666
Au1 Au4 Au7 58.346(16) . .
Au1 Au4 Au8 110.93(2) . .
Au1 Au4 Au9 111.10(2) . .
Au1 Au4 Au13 110.07(2) . .
Au2 Au4 Au3 108.60(2) 5_666 .
Au2 Au4 Au5 61.85(2) 5_666 .
Au2 Au4 Au6 110.18(2) 5_666 5_666
Au2 Au4 Au7 63.39(2) 5_666 .
Au2 Au4 Au8 62.58(2) 5_666 .
Au2 Au4 Au9 63.27(2) 5_666 .
Au2 Au4 Au13 168.74(3) 5_666 .
Au3 Au4 Au8 167.71(3) . .
Au3 Au4 Au9 114.62(3) . .
Au3 Au4 Au13 60.16(2) . .
Au5 Au4 Au3 58.57(2) . .
Au5 Au4 Au6 104.55(2) . 5_666
Au5 Au4 Au8 118.62(3) . .
Au5 Au4 Au9 63.19(2) . .
Au5 Au4 Au13 109.29(3) . .
Au6 Au4 Au3 55.986(19) 5_666 .
Au6 Au4 Au8 117.25(3) 5_666 .
Au6 Au4 Au9 167.58(3) 5_666 .
Au6 Au4 Au13 63.91(3) 5_666 .
Au7 Au4 Au3 104.92(2) . .
Au7 Au4 Au5 109.80(2) . .
Au7 Au4 Au6 59.62(2) . 5_666
Au7 Au4 Au8 63.94(2) . .
Au7 Au4 Au9 120.83(3) . .
Au7 Au4 Au13 116.93(3) . .
Au9 Au4 Au8 70.23(2) . .
Au9 Au4 Au13 120.45(3) . .
Au13 Au4 Au8 128.37(3) . .
S3A Au4 Au1 155.92(11) . .
S3A Au4 Au2 141.79(11) . 5_666
S3A Au4 Au3 99.44(11) . .
S3A Au4 Au5 116.85(12) . .
S3A Au4 Au6 106.89(11) . 5_666
S3A Au4 Au7 133.35(12) . .
S3A Au4 Au8 92.37(11) . .
S3A Au4 Au9 81.82(11) . .
S3A Au4 Au13 47.12(11) . .
Au1 Au5 Au2 57.972(16) . 5_666
Au1 Au5 Au3 58.128(16) . .
Au1 Au5 Au4 58.009(16) . .
Au1 Au5 Au6 57.476(16) . .
Au1 Au5 Au7 59.422(17) . 5_666
Au1 Au5 Au9 109.25(2) . .
Au1 Au5 Au10 111.12(2) . .
Au1 Au5 Au11 110.10(2) . .
Au2 Au5 Au6 58.98(2) 5_666 .
Au2 Au5 Au9 60.708(19) 5_666 .
Au2 Au5 Au10 169.08(3) 5_666 .
Au2 Au5 Au11 112.70(2) 5_666 .
Au3 Au5 Au2 106.67(2) . 5_666
Au3 Au5 Au4 61.49(2) . .
Au3 Au5 Au6 108.39(2) . .
Au3 Au5 Au9 114.97(3) . .
Au3 Au5 Au10 64.58(2) . .
Au3 Au5 Au11 119.74(3) . .
Au4 Au5 Au2 56.50(2) . 5_666
Au4 Au5 Au6 104.80(2) . .
Au4 Au5 Au9 60.69(2) . .
Au4 Au5 Au10 119.70(3) . .
Au4 Au5 Au11 166.42(3) . .
Au6 Au5 Au9 112.66(2) . .
Au6 Au5 Au10 116.12(3) . .
Au6 Au5 Au11 61.66(2) . .
Au7 Au5 Au2 108.41(3) 5_666 5_666
Au7 Au5 Au3 62.52(2) 5_666 .
Au7 Au5 Au4 110.79(3) 5_666 .
Au7 Au5 Au6 60.25(2) 5_666 .
Au7 Au5 Au9 168.41(3) 5_666 .
Au7 Au5 Au10 62.27(2) 5_666 .
Au7 Au5 Au11 62.76(2) 5_666 .
Au9 Au5 Au11 123.59(3) . .
Au10 Au5 Au9 128.05(3) . .
Au10 Au5 Au11 69.18(2) . .
S5 Au5 Au1 155.73(10) . .
S5 Au5 Au2 100.48(10) . 5_666
S5 Au5 Au3 127.69(10) . .
S5 Au5 Au4 101.98(10) . .
S5 Au5 Au6 123.92(10) . .
S5 Au5 Au7 144.62(10) . 5_666
S5 Au5 Au9 46.55(9) . .
S5 Au5 Au10 90.29(10) . .
S5 Au5 Au11 87.66(10) . .
Au1 Au6 Au2 58.478(16) . 5_666
Au1 Au6 Au3 59.578(17) . 5_666
Au1 Au6 Au4 58.037(16) . 5_666
Au1 Au6 Au5 57.584(16) . .
Au1 Au6 Au7 58.215(16) . 5_666
Au1 Au6 Au11 111.31(2) . .
Au1 Au6 Au12 112.93(2) . 5_666
Au1 Au6 Au13 107.66(3) . 5_666
Au2 Au6 Au4 109.80(2) 5_666 5_666
Au2 Au6 Au5 60.27(2) 5_666 .
Au2 Au6 Au11 114.92(3) 5_666 .
Au2 Au6 Au12 64.97(2) 5_666 5_666
Au2 Au6 Au13 117.69(3) 5_666 5_666
Au3 Au6 Au2 61.57(2) 5_666 5_666
Au3 Au6 Au4 62.82(2) 5_666 5_666
Au3 Au6 Au5 109.33(3) 5_666 .
Au3 Au6 Au7 109.84(3) 5_666 5_666
Au3 Au6 Au11 170.89(3) 5_666 .
Au3 Au6 Au12 63.70(2) 5_666 5_666
Au3 Au6 Au13 60.90(3) 5_666 5_666
Au4 Au6 Au5 104.93(2) 5_666 .
Au4 Au6 Au11 113.15(3) 5_666 .
Au4 Au6 Au12 119.35(3) 5_666 5_666
Au4 Au6 Au13 60.55(2) 5_666 5_666
Au5 Au6 Au11 62.99(2) . .
Au5 Au6 Au12 118.00(3) . 5_666
Au5 Au6 Au13 164.65(3) . 5_666
Au7 Au6 Au2 106.69(2) 5_666 5_666
Au7 Au6 Au4 58.88(2) 5_666 5_666
Au7 Au6 Au5 56.84(2) 5_666 .
Au7 Au6 Au11 62.28(2) 5_666 .
Au7 Au6 Au12 170.96(3) 5_666 5_666
Au7 Au6 Au13 113.32(3) 5_666 5_666
Au11 Au6 Au13 125.37(3) . 5_666
Au12 Au6 Au11 123.53(2) 5_666 .
Au12 Au6 Au13 69.90(2) 5_666 5_666
S6 Au6 Au1 156.54(10) . .
S6 Au6 Au2 120.03(10) . 5_666
S6 Au6 Au3 143.01(9) . 5_666
S6 Au6 Au4 130.15(10) . 5_666
S6 Au6 Au5 100.25(10) . .
S6 Au6 Au7 104.72(9) . 5_666
S6 Au6 Au11 46.04(9) . .
S6 Au6 Au12 83.17(9) . 5_666
S6 Au6 Au13 93.64(10) . 5_666
Au1 Au7 Au2 57.787(16) . 5_666
Au1 Au7 Au3 57.612(16) . 5_666
Au1 Au7 Au4 59.058(17) . .
Au1 Au7 Au5 59.831(17) . 5_666
Au1 Au7 Au6 58.491(16) . 5_666
Au1 Au7 Au8 110.13(2) . .
Au1 Au7 Au10 112.90(2) . 5_666
Au1 Au7 Au11 112.35(2) . 5_666
Au2 Au7 Au8 60.185(19) 5_666 .
Au2 Au7 Au10 115.19(3) 5_666 5_666
Au2 Au7 Au11 169.57(3) 5_666 5_666
Au3 Au7 Au2 58.973(19) 5_666 5_666
Au3 Au7 Au8 110.66(2) 5_666 .
Au3 Au7 Au10 64.63(2) 5_666 5_666
Au3 Au7 Au11 120.26(3) 5_666 5_666
Au4 Au7 Au2 57.01(2) . 5_666
Au4 Au7 Au3 105.91(2) . 5_666
Au4 Au7 Au6 61.49(2) . 5_666
Au4 Au7 Au8 62.26(2) . .
Au4 Au7 Au10 170.53(3) . 5_666
Au4 Au7 Au11 116.18(3) . 5_666
Au5 Au7 Au2 108.72(3) 5_666 5_666
Au5 Au7 Au3 60.65(2) 5_666 5_666
Au5 Au7 Au4 111.85(3) 5_666 .
Au5 Au7 Au6 62.90(2) 5_666 5_666
Au5 Au7 Au8 168.86(3) 5_666 .
Au5 Au7 Au10 64.06(2) 5_666 5_666
Au5 Au7 Au11 65.21(2) 5_666 5_666
Au6 Au7 Au2 106.64(2) 5_666 5_666
Au6 Au7 Au3 108.99(2) 5_666 5_666
Au6 Au7 Au8 117.42(3) 5_666 .
Au6 Au7 Au10 120.00(3) 5_666 5_666
Au6 Au7 Au11 63.24(2) 5_666 5_666
Au10 Au7 Au8 120.10(3) 5_666 .
Au10 Au7 Au11 70.66(2) 5_666 5_666
Au11 Au7 Au8 125.56(2) 5_666 .
S9 Au7 Au1 154.81(9) . .
S9 Au7 Au2 97.83(9) . 5_666
S9 Au7 Au3 117.90(10) . 5_666
S9 Au7 Au4 103.92(10) . .
S9 Au7 Au5 143.12(10) . 5_666
S9 Au7 Au6 133.11(10) . 5_666
S9 Au7 Au8 45.76(9) . .
S9 Au7 Au10 81.82(10) . 5_666
S9 Au7 Au11 91.49(9) . 5_666
Au2 Au8 Au4 53.063(18) 5_666 .
Au2 Au8 Au7 56.390(18) 5_666 .
Au4 Au8 Au7 53.799(18) . .
Cd4 Au8 Cd7 53.799(18) . .
S4 Au8 Au2 88.72(10) . 5_666
S4 Au8 Au4 86.94(10) . .
S4 Au8 Au7 137.57(10) . .
S4 Au8 Cd4 86.94(10) . .
S4 Au8 Cd7 137.57(10) . .
S4 Au8 S9 175.05(13) . .
S9 Au8 Au2 95.79(9) . 5_666
S9 Au8 Au4 97.39(9) . .
S9 Au8 Au7 47.34(9) . .
S9 Au8 Cd4 97.39(9) . .
S9 Au8 Cd7 47.34(9) . .
Au2 Au9 Au5 56.204(18) 5_666 .
Au4 Au9 Au2 53.595(18) . 5_666
Au4 Au9 Au5 56.120(18) . .
Cd4 Au9 Cd5 56.120(18) . .
S4 Au9 Au2 88.69(9) . 5_666
S4 Au9 Au4 88.17(11) . .
S4 Au9 Au5 139.64(10) . .
S4 Au9 Cd4 88.17(11) . .
S4 Au9 Cd5 139.64(10) . .
S4 Au9 S5 172.29(14) . .
S5 Au9 Au2 97.70(10) . 5_666
S5 Au9 Au4 99.08(9) . .
S5 Au9 Au5 48.03(9) . .
S5 Au9 Cd4 99.08(9) . .
S5 Au9 Cd5 48.03(9) . .
Au5 Au10 Au3 54.569(18) . .
Au7 Au10 Au3 56.057(18) 5_666 .
Au7 Au10 Au5 53.675(19) 5_666 .
Cd5 Au10 Cd3 54.569(18) . .
S7 Au10 Au3 139.50(11) . .
S7 Au10 Au5 92.20(11) . .
S7 Au10 Au7 86.60(12) . 5_666
S7 Au10 Cd3 139.50(11) . .
S7 Au10 Cd5 92.20(11) . .
S7 Au10 S8 171.22(14) . .
S8 Au10 Au3 47.30(8) . .
S8 Au10 Au5 96.44(9) . .
S8 Au10 Au7 97.24(9) . 5_666
S8 Au10 Cd3 47.30(8) . .
S8 Au10 Cd5 96.44(9) . .
Au6 Au11 Au5 55.353(18) . .
Au7 Au11 Au5 52.031(18) 5_666 .
Au7 Au11 Au6 54.483(18) 5_666 .
Cd6 Au11 Cd5 55.353(18) . .
S6 Au11 Au5 95.09(9) . .
S6 Au11 Au6 47.92(8) . .
S6 Au11 Au7 99.08(9) . 5_666
S6 Au11 Cd5 95.09(9) . .
S6 Au11 Cd6 47.92(8) . .
S7 Au11 Au5 89.47(11) . .
S7 Au11 Au6 136.43(10) . .
S7 Au11 Au7 84.47(11) . 5_666
S7 Au11 Cd5 89.47(11) . .
S7 Au11 Cd6 136.43(10) . .
S7 Au11 S6 175.34(13) . .
Au3 Au12 Au2 54.745(17) . .
Au6 Au12 Au2 54.784(18) 5_666 .
Au6 Au12 Au3 53.323(18) 5_666 .
Cd3 Au12 Cd2 54.745(17) . .
S1 Au12 Au2 47.09(9) . .
S1 Au12 Au3 97.31(9) . .
S1 Au12 Au6 94.86(9) . 5_666
S1 Au12 Cd2 47.09(9) . .
S1 Au12 Cd3 97.31(9) . .
S2 Au12 Au2 138.10(10) . .
S2 Au12 Au3 88.39(10) . .
S2 Au12 Au6 88.59(10) . 5_666
S2 Au12 Cd2 138.10(10) . .
S2 Au12 Cd3 88.39(10) . .
S2 Au12 S1 174.30(13) . .
Au3 Au13 Au4 57.97(2) . .
Au3 Au13 Au6 52.72(2) . 5_666
Au4 Au13 Au6 55.54(2) . 5_666
S2 Au13 Au3 89.03(9) . .
S2 Au13 Au4 138.54(10) . .
S2 Au13 Au6 85.21(10) . 5_666
S3A Au13 Au3 99.52(11) . .
S3A Au13 Au4 49.52(10) . .
S3A Au13 Au6 101.23(11) . 5_666
S3A Au13 S2 171.29(14) . .
Cd4 Au23 Cd3 55.41(9) . .
S2 Au23 Cd3 87.31(18) . .
S2 Au23 Cd4 142.2(2) . .
S2 Au23 S3B 172.1(7) . .
S3B Au23 Cd3 100.5(6) . .
S3B Au23 Cd4 45.7(6) . .
Au1 Cd2 Au8 112.32(2) . 5_666
Au1 Cd2 Au9 110.96(2) . 5_666
Au1 Cd2 Au12 108.62(2) . .
Au1 Cd2 Cd3 57.834(16) . .
Au8 Cd2 Au12 123.50(2) 5_666 .
Au9 Cd2 Au8 70.82(2) 5_666 5_666
Au9 Cd2 Au12 126.15(2) 5_666 .
Cd3 Cd2 Au12 60.608(19) . .
S1 Cd2 Au1 153.24(9) . .
S1 Cd2 Au8 90.41(9) . 5_666
S1 Cd2 Au9 89.22(8) . 5_666
S1 Cd2 Au12 44.81(8) . .
S1 Cd2 Cd3 100.72(8) . .
Au1 Cd3 Au10 108.28(2) . .
Au1 Cd3 Au12 112.46(2) . .
Au1 Cd3 Au23 106.00(11) . .
Au1 Cd3 Cd2 58.441(16) . .
Au1 Cd3 Cd4 57.525(16) . .
Au1 Cd3 Cd5 58.381(17) . .
Au10 Cd3 Au23 133.71(15) . .
Au12 Cd3 Au10 125.17(2) . .
Au12 Cd3 Au23 65.06(12) . .
Cd2 Cd3 Au10 112.24(2) . .
Cd2 Cd3 Au12 64.647(19) . .
Cd2 Cd3 Au23 111.91(15) . .
Cd2 Cd3 Cd4 108.40(2) . .
Cd4 Cd3 Au10 115.02(2) . .
Cd4 Cd3 Au12 117.33(2) . .
Cd4 Cd3 Au23 61.68(9) . .
Cd5 Cd3 Au10 60.847(19) . .
Cd5 Cd3 Au12 170.78(3) . .
Cd5 Cd3 Au23 116.89(11) . .
Cd5 Cd3 Cd2 107.15(2) . .
Cd5 Cd3 Cd4 59.94(2) . .
S8 Cd3 Au1 153.34(9) . .
S8 Cd3 Au10 45.17(8) . .
S8 Cd3 Au12 88.10(8) . .
S8 Cd3 Au23 97.91(15) . .
S8 Cd3 Cd2 122.69(9) . .
S8 Cd3 Cd4 128.87(9) . .
S8 Cd3 Cd5 100.32(8) . .
Au1 Cd4 Au8 110.93(2) . .
Au1 Cd4 Au9 111.10(2) . .
Au1 Cd4 Au23 106.56(10) . .
Au1 Cd4 Cd3 56.980(16) . .
Au1 Cd4 Cd5 57.701(16) . .
Au1 Cd4 Cd7 58.346(16) . .
Au8 Cd4 Au23 123.57(11) . .
Au9 Cd4 Au8 70.23(2) . .
Au9 Cd4 Au23 130.30(14) . .
Cd3 Cd4 Au8 167.71(3) . .
Cd3 Cd4 Au9 114.62(3) . .
Cd3 Cd4 Au23 62.92(10) . .
Cd5 Cd4 Au8 118.62(3) . .
Cd5 Cd4 Au9 63.19(2) . .
Cd5 Cd4 Au23 116.78(12) . .
Cd5 Cd4 Cd3 58.57(2) . .
Cd7 Cd4 Au8 63.94(2) . .
Cd7 Cd4 Au9 120.83(3) . .
Cd7 Cd4 Au23 106.11(15) . .
Cd7 Cd4 Cd3 104.92(2) . .
Cd7 Cd4 Cd5 109.80(2) . .
S3B Cd4 Au1 143.9(6) . .
S3B Cd4 Au8 80.8(6) . .
S3B Cd4 Au9 105.0(6) . .
S3B Cd4 Au23 45.4(6) . .
S3B Cd4 Cd3 107.7(6) . .
S3B Cd4 Cd5 147.1(5) . .
S3B Cd4 Cd7 102.5(5) . .
Au1 Cd5 Au9 109.25(2) . .
Au1 Cd5 Au10 111.12(2) . .
Au1 Cd5 Au11 110.10(2) . .
Au1 Cd5 Cd3 58.128(16) . .
Au1 Cd5 Cd4 58.009(16) . .
Au1 Cd5 Cd6 57.476(16) . .
Au9 Cd5 Au11 123.59(3) . .
Au10 Cd5 Au9 128.05(3) . .
Au10 Cd5 Au11 69.18(2) . .
Cd3 Cd5 Au9 114.97(3) . .
Cd3 Cd5 Au10 64.58(2) . .
Cd3 Cd5 Au11 119.74(3) . .
Cd3 Cd5 Cd4 61.49(2) . .
Cd3 Cd5 Cd6 108.39(2) . .
Cd4 Cd5 Au9 60.69(2) . .
Cd4 Cd5 Au10 119.70(3) . .
Cd4 Cd5 Au11 166.42(3) . .
Cd4 Cd5 Cd6 104.80(2) . .
Cd6 Cd5 Au9 112.66(2) . .
Cd6 Cd5 Au10 116.12(3) . .
Cd6 Cd5 Au11 61.66(2) . .
S5 Cd5 Au1 155.73(10) . .
S5 Cd5 Au9 46.55(9) . .
S5 Cd5 Au10 90.29(10) . .
S5 Cd5 Au11 87.66(10) . .
S5 Cd5 Cd3 127.69(10) . .
S5 Cd5 Cd4 101.98(10) . .
S5 Cd5 Cd6 123.92(10) . .
Au1 Cd6 Au11 111.31(2) . .
Au1 Cd6 Au12 112.93(2) . 5_666
Au1 Cd6 Au23 116.78(16) . 5_666
Au1 Cd6 Cd5 57.584(16) . .
Au12 Cd6 Au11 123.53(2) 5_666 .
Au23 Cd6 Au11 116.99(15) 5_666 .
Au23 Cd6 Cd5 171.28(12) 5_666 .
Cd5 Cd6 Au11 62.99(2) . .
S6 Cd6 Au1 156.54(10) . .
S6 Cd6 Au11 46.04(9) . .
S6 Cd6 Au12 83.17(9) . 5_666
S6 Cd6 Au23 84.17(18) . 5_666
S6 Cd6 Cd5 100.25(10) . .
Au1 Cd7 Au8 110.13(2) . .
Au1 Cd7 Au10 112.90(2) . 5_666
Au1 Cd7 Au11 112.35(2) . 5_666
Au1 Cd7 Cd4 59.058(17) . .
Au10 Cd7 Au8 120.10(3) 5_666 .
Au10 Cd7 Au11 70.66(2) 5_666 5_666
Au11 Cd7 Au8 125.56(2) 5_666 .
Cd4 Cd7 Au8 62.26(2) . .
S9 Cd7 Au1 154.81(9) . .
S9 Cd7 Au8 45.76(9) . .
S9 Cd7 Au10 81.82(10) . 5_666
S9 Cd7 Au11 91.49(9) . 5_666
S9 Cd7 Cd4 103.92(10) . .
Au12 S1 Au2 88.10(12) . .
Au12 S1 Cd2 88.10(12) . .
C1 S1 Au2 103.8(6) . .
C1 S1 Au12 105.8(7) . .
C1 S1 Cd2 103.8(6) . .
Au12 S2 Au13 104.10(14) . .
Au23 S2 Au12 100.93(19) . .
C9 S2 Au12 107.5(5) . .
C9 S2 Au13 103.0(6) . .
C9 S2 Au23 117.8(6) . .
Au13 S3A Au4 83.36(14) . .
C17A S3A Au4 110.4(7) . .
C17A S3A Au13 103.0(7) . .
Au8 S4 Au9 103.65(15) . .
C25 S4 Au8 105.2(5) . .
C25 S4 Au9 104.3(6) . .
Au9 S5 Au5 85.42(13) . .
Au9 S5 Cd5 85.42(13) . .
C33 S5 Au5 109.5(6) . .
C33 S5 Au9 106.1(6) . .
C33 S5 Cd5 109.5(6) . .
Au11 S6 Au6 86.04(12) . .
Au11 S6 Cd6 86.04(12) . .
C41 S6 Au6 105.1(6) . .
C41 S6 Au11 108.0(7) . .
C41 S6 Cd6 105.1(6) . .
Au10 S7 Au11 103.93(16) . .
C49 S7 Au10 103.2(8) . .
C49 S7 Au11 106.9(9) . .
Au10 S8 Au3 87.54(12) . .
Au10 S8 Cd3 87.54(12) . .
C57 S8 Au3 105.0(5) . .
C57 S8 Au10 98.5(5) . .
C57 S8 Cd3 105.0(5) . .
Au8 S9 Au7 86.90(12) . .
Au8 S9 Cd7 86.90(12) . .
C65 S9 Au7 109.0(6) . .
C65 S9 Au8 105.5(6) . .
C65 S9 Cd7 109.0(6) . .
S1 C1 H1A 109.2 . .
S1 C1 H1B 109.2 . .
H1A C1 H1B 107.9 . .
C2 C1 S1 111.9(13) . .
C2 C1 H1A 109.2 . .
C2 C1 H1B 109.2 . .
C1 C2 H2AA 109.8 . .
C1 C2 H2AB 109.8 . .
C1 C2 H2BC 109.0 . .
C1 C2 H2BD 109.0 . .
C1 C2 C3B 113(2) . .
H2AA C2 H2AB 108.2 . .
H2BC C2 H2BD 107.8 . .
C3A C2 C1 109.5(18) . .
C3A C2 H2AA 109.8 . .
C3A C2 H2AB 109.8 . .
C3B C2 H2BC 109.0 . .
C3B C2 H2BD 109.0 . .
C4A C3A C2 122.4(16) . .
C4A C3A C8A 120.0 . .
C8A C3A C2 117.5(16) . .
C3A C4A H4A 120.0 . .
C5A C4A C3A 120.0 . .
C5A C4A H4A 120.0 . .
C4A C5A H5A 120.0 . .
C4A C5A C6A 120.0 . .
C6A C5A H5A 120.0 . .
C5A C6A H6A 120.0 . .
C5A C6A C7A 120.0 . .
C7A C6A H6A 120.0 . .
C6A C7A H7A 120.0 . .
C8A C7A C6A 120.0 . .
C8A C7A H7A 120.0 . .
C3A C8A H8A 120.0 . .
C7A C8A C3A 120.0 . .
C7A C8A H8A 120.0 . .
C4B C3B C2 121(2) . .
C4B C3B C8B 120.0 . .
C8B C3B C2 118(2) . .
C3B C4B H4B 120.0 . .
C5B C4B C3B 120.0 . .
C5B C4B H4B 120.0 . .
C4B C5B H5B 120.0 . .
C6B C5B C4B 120.0 . .
C6B C5B H5B 120.0 . .
C5B C6B H6B 120.0 . .
C5B C6B C7B 120.0 . .
C7B C6B H6B 120.0 . .
C6B C7B H7B 120.0 . .
C6B C7B C8B 120.0 . .
C8B C7B H7B 120.0 . .
C3B C8B H8B 120.0 . .
C7B C8B C3B 120.0 . .
C7B C8B H8B 120.0 . .
S2 C9 H9A 109.7 . .
S2 C9 H9B 109.7 . .
H9A C9 H9B 108.2 . .
C10 C9 S2 109.6(11) . .
C10 C9 H9A 109.7 . .
C10 C9 H9B 109.7 . .
C9 C10 H10A 109.4 . .
C9 C10 H10B 109.4 . .
H10A C10 H10B 108.0 . .
C11 C10 C9 111.1(13) . .
C11 C10 H10A 109.4 . .
C11 C10 H10B 109.4 . .
C12 C11 C10 123.7(16) . .
C16 C11 C10 119.6(16) . .
C16 C11 C12 116.6(16) . .
C11 C12 H12 119.0 . .
C11 C12 C13 122.0(17) . .
C13 C12 H12 119.0 . .
C12 C13 H13 120.5 . .
C12 C13 C14 119.1(17) . .
C14 C13 H13 120.5 . .
C13 C14 H14 120.8 . .
C15 C14 C13 118.5(16) . .
C15 C14 H14 120.8 . .
C14 C15 H15 119.8 . .
C16 C15 C14 120.3(18) . .
C16 C15 H15 119.8 . .
C11 C16 H16 118.3 . .
C15 C16 C11 123.4(18) . .
C15 C16 H16 118.3 . .
H17A C17B H17B 107.4 . .
C18B C17B H17A 108.3 . .
C18B C17B H17B 108.3 . .
C18B C17B S3B 116(6) . .
S3B C17B H17A 108.3 . .
S3B C17B H17B 108.3 . .
C17B C18B H18A 103.7 . .
C17B C18B H18B 103.7 . .
C17B C18B C19B 134(9) . .
H18A C18B H18B 105.3 . .
C19B C18B H18A 103.7 . .
C19B C18B H18B 103.7 . .
C24B C19B C18B 106(7) . .
C24B C19B C20B 120.0 . .
C20B C19B C18B 132(7) . .
C19B C24B H24B 120.0 . .
C23B C24B C19B 120.0 . .
C23B C24B H24B 120.0 . .
C24B C23B H23B 120.0 . .
C24B C23B C22B 120.0 . .
C22B C23B H23B 120.0 . .
C23B C22B H22B 120.0 . .
C21B C22B C23B 120.0 . .
C21B C22B H22B 120.0 . .
C22B C21B H21B 120.0 . .
C22B C21B C20B 120.0 . .
C20B C21B H21B 120.0 . .
C19B C20B H20B 120.0 . .
C21B C20B C19B 120.0 . .
C21B C20B H20B 120.0 . .
S4 C25 H25A 109.1 . .
S4 C25 H25B 109.1 . .
H25A C25 H25B 107.9 . .
C26 C25 S4 112.4(13) . .
C26 C25 H25A 109.1 . .
C26 C25 H25B 109.1 . .
C25 C26 H26A 108.9 . .
C25 C26 H26B 108.9 . .
C25 C26 C27 113.3(15) . .
H26A C26 H26B 107.7 . .
C27 C26 H26A 108.9 . .
C27 C26 H26B 108.9 . .
C28 C27 C26 122.4(16) . .
C32 C27 C26 119.8(19) . .
C32 C27 C28 117.7(19) . .
C27 C28 H28 118.3 . .
C29 C28 C27 123(2) . .
C29 C28 H28 118.3 . .
C28 C29 H29 121.0 . .
C28 C29 C30 118(3) . .
C30 C29 H29 121.0 . .
C29 C30 H30 120.3 . .
C31 C30 C29 119(2) . .
C31 C30 H30 120.3 . .
C30 C31 H31 119.8 . .
C30 C31 C32 120(2) . .
C32 C31 H31 119.8 . .
C27 C32 C31 121(2) . .
C27 C32 H32 119.5 . .
C31 C32 H32 119.5 . .
S5 C33 H33A 108.8 . .
S5 C33 H33B 108.8 . .
H33A C33 H33B 107.7 . .
C34 C33 S5 113.9(11) . .
C34 C33 H33A 108.8 . .
C34 C33 H33B 108.8 . .
C33 C34 H34A 109.8 . .
C33 C34 H34B 109.8 . .
C33 C34 C35 109.3(13) . .
H34A C34 H34B 108.3 . .
C35 C34 H34A 109.8 . .
C35 C34 H34B 109.8 . .
C36 C35 C34 122.5(17) . .
C40 C35 C34 120.6(15) . .
C40 C35 C36 116.6(16) . .
C35 C36 H36 119.0 . .
C37 C36 C35 122.1(19) . .
C37 C36 H36 119.0 . .
C36 C37 H37 120.9 . .
C36 C37 C38 118.3(18) . .
C38 C37 H37 120.9 . .
C37 C38 H38 119.1 . .
C39 C38 C37 121.9(19) . .
C39 C38 H38 119.1 . .
C38 C39 H39 120.8 . .
C38 C39 C40 118(2) . .
C40 C39 H39 120.8 . .
C35 C40 C39 122.7(17) . .
C35 C40 H40 118.6 . .
C39 C40 H40 118.6 . .
S6 C41 H41A 109.1 . .
S6 C41 H41B 109.1 . .
H41A C41 H41B 107.8 . .
C42 C41 S6 112.4(13) . .
C42 C41 H41A 109.1 . .
C42 C41 H41B 109.1 . .
C41 C42 H42A 109.4 . .
C41 C42 H42B 109.4 . .
C41 C42 C43 111.3(15) . .
H42A C42 H42B 108.0 . .
C43 C42 H42A 109.4 . .
C43 C42 H42B 109.4 . .
C44 C43 C42 121(2) . .
C44 C43 C48 119(2) . .
C48 C43 C42 120(2) . .
C43 C44 H44 118.8 . .
C43 C44 C45 122(3) . .
C45 C44 H44 118.8 . .
C44 C45 H45 122.1 . .
C44 C45 C46 116(3) . .
C46 C45 H45 122.1 . .
C45 C46 H46 118.6 . .
C47 C46 C45 123(3) . .
C47 C46 H46 118.6 . .
C46 C47 H47 120.1 . .
C46 C47 C48 120(3) . .
C48 C47 H47 120.1 . .
C43 C48 H48 120.3 . .
C47 C48 C43 119(3) . .
C47 C48 H48 120.3 . .
S7 C49 H49A 109.3 . .
S7 C49 H49B 109.3 . .
H49A C49 H49B 108.0 . .
C50 C49 S7 112(2) . .
C50 C49 H49A 109.3 . .
C50 C49 H49B 109.3 . .
C49 C50 H50A 108.6 . .
C49 C50 H50B 108.6 . .
C49 C50 H50C 110.2 . .
C49 C50 H50D 110.2 . .
C49 C50 C51B 108(2) . .
H50A C50 H50B 107.5 . .
H50C C50 H50D 108.5 . .
C51A C50 C49 114.8(17) . .
C51A C50 H50A 108.6 . .
C51A C50 H50B 108.6 . .
C51B C50 H50C 110.2 . .
C51B C50 H50D 110.2 . .
C56A C51A C50 112.6(16) . .
C56A C51A C52A 120.0 . .
C52A C51A C50 127.3(16) . .
C51A C56A H56A 120.0 . .
C55A C56A C51A 120.0 . .
C55A C56A H56A 120.0 . .
C56A C55A H55A 120.0 . .
C56A C55A C54A 120.0 . .
C54A C55A H55A 120.0 . .
C55A C54A H54A 120.0 . .
C55A C54A C53A 120.0 . .
C53A C54A H54A 120.0 . .
C54A C53A H53A 120.0 . .
C54A C53A C52A 120.0 . .
C52A C53A H53A 120.0 . .
C51A C52A H52A 120.0 . .
C53A C52A C51A 120.0 . .
C53A C52A H52A 120.0 . .
C56B C51B C50 134(2) . .
C56B C51B C52B 120.0 . .
C52B C51B C50 106(2) . .
C51B C56B H56B 120.0 . .
C51B C56B C55B 120.0 . .
C55B C56B H56B 120.0 . .
C56B C55B H55B 120.0 . .
C56B C55B C54B 120.0 . .
C54B C55B H55B 120.0 . .
C55B C54B H54B 120.0 . .
C53B C54B C55B 120.0 . .
C53B C54B H54B 120.0 . .
C54B C53B H53B 120.0 . .
C52B C53B C54B 120.0 . .
C52B C53B H53B 120.0 . .
C51B C52B H52B 120.0 . .
C53B C52B C51B 120.0 . .
C53B C52B H52B 120.0 . .
S8 C57 H57A 109.0 . .
S8 C57 H57B 109.0 . .
H57A C57 H57B 107.8 . .
C58 C57 S8 112.7(11) . .
C58 C57 H57A 109.0 . .
C58 C57 H57B 109.0 . .
C57 C58 H58A 108.9 . .
C57 C58 H58B 108.9 . .
C57 C58 C59 113.4(14) . .
H58A C58 H58B 107.7 . .
C59 C58 H58A 108.9 . .
C59 C58 H58B 108.9 . .
C60 C59 C58 118.9(16) . .
C64 C59 C58 122.9(17) . .
C64 C59 C60 118.1(18) . .
C59 C60 H60 119.6 . .
C61 C60 C59 120.9(18) . .
C61 C60 H60 119.6 . .
C60 C61 H61 120.1 . .
C62 C61 C60 119.9(19) . .
C62 C61 H61 120.1 . .
C61 C62 H62 119.6 . .
C63 C62 C61 121(2) . .
C63 C62 H62 119.6 . .
C62 C63 H63 120.5 . .
C62 C63 C64 119(2) . .
C64 C63 H63 120.5 . .
C59 C64 C63 121.2(19) . .
C59 C64 H64 119.4 . .
C63 C64 H64 119.4 . .
S9 C65 H65A 109.6 . .
S9 C65 H65B 109.6 . .
H65A C65 H65B 108.1 . .
C66 C65 S9 110.3(14) . .
C66 C65 H65A 109.6 . .
C66 C65 H65B 109.6 . .
C65 C66 H66A 109.5 . .
C65 C66 H66B 109.5 . .
C65 C66 C67 110.8(17) . .
H66A C66 H66B 108.1 . .
C67 C66 H66A 109.5 . .
C67 C66 H66B 109.5 . .
C68 C67 C66 119.1(19) . .
C72 C67 C66 122(2) . .
C72 C67 C68 118(2) . .
C67 C68 H68 119.7 . .
C67 C68 C69 121(2) . .
C69 C68 H68 119.7 . .
C68 C69 H69 120.9 . .
C70 C69 C68 118(3) . .
C70 C69 H69 120.9 . .
C69 C70 H70 118.7 . .
C71 C70 C69 123(3) . .
C71 C70 H70 118.7 . .
C70 C71 H71 120.8 . .
C70 C71 C72 118(3) . .
C72 C71 H71 120.8 . .
C67 C72 C71 121(2) . .
C67 C72 H72 119.3 . .
C71 C72 H72 119.3 . .
Au23 S3B Cd4 88.8(9) . .
C17B S3B Au23 95(4) . .
C17B S3B Cd4 171(4) . .
S3A C17A H17C 109.2 . .
S3A C17A H17D 109.2 . .
H17C C17A H17D 107.9 . .
C18A C17A S3A 111.9(14) . .
C18A C17A H17C 109.2 . .
C18A C17A H17D 109.2 . .
C17A C18A H18C 108.1 . .
C17A C18A H18D 108.1 . .
H18C C18A H18D 107.3 . .
C19A C18A C17A 116.9(17) . .
C19A C18A H18C 108.1 . .
C19A C18A H18D 108.1 . .
C24A C19A C18A 121.1(12) . .
C24A C19A C20A 120.0 . .
C20A C19A C18A 118.9(12) . .
C19A C24A H24A 120.0 . .
C23A C24A C19A 120.0 . .
C23A C24A H24A 120.0 . .
C24A C23A H23A 120.0 . .
C24A C23A C22A 120.0 . .
C22A C23A H23A 120.0 . .
C23A C22A H22A 120.0 . .
C21A C22A C23A 120.0 . .
C21A C22A H22A 120.0 . .
C22A C21A H21A 120.0 . .
C20A C21A C22A 120.0 . .
C20A C21A H21A 120.0 . .
C19A C20A H20A 120.0 . .
C21A C20A C19A 120.0 . .
C21A C20A H20A 120.0 . .

loop_
_geom_bond_atom_site_label_1
_geom_bond_atom_site_label_2
_geom_bond_distance
_geom_bond_site_symmetry_2
Au1 Au3 2.7745(6) 5_666
Au1 Au3 2.7746(6) .
Au1 Au5 2.7821(6) 5_666
Au1 Au5 2.7822(6) .
Au1 Au6 2.7789(6) .
Au1 Au6 2.7788(6) 5_666
Au1 Au7 2.7706(6) .
Au1 Au7 2.7706(6) 5_666
Au1 Cd3 2.7746(6) .
Au1 Cd5 2.7822(6) .
Au1 Cd6 2.7789(6) .
Au1 Cd7 2.7706(6) .
Au2 Au3 2.9391(8) .
Au2 Au4 2.8099(8) 5_666
Au2 Au5 2.9713(9) 5_666
Au2 Au6 2.9327(8) 5_666
Au2 Au7 2.9954(8) 5_666
Au2 Au8 3.1206(8) 5_666
Au2 Au9 3.1183(8) 5_666
Au2 Au12 3.2525(8) .
Au2 S1 2.384(3) .
Au3 Au4 3.0110(8) .
Au3 Au5 2.9237(9) .
Au3 Au6 2.8056(8) 5_666
Au3 Au7 2.9756(8) 5_666
Au3 Au10 3.2409(8) .
Au3 Au12 3.1359(8) .
Au3 Au13 3.0810(9) .
Au3 S8 2.384(3) .
Au4 Au5 2.9656(9) .
Au4 Au6 2.9659(8) 5_666
Au4 Au7 2.8896(8) .
Au4 Au8 3.1694(8) .
Au4 Au9 3.1148(9) .
Au4 Au13 3.1322(9) .
Au4 S3A 2.398(4) .
Au5 Au6 2.9855(9) .
Au5 Au7 2.8076(9) 5_666
Au5 Au9 3.1882(9) .
Au5 Au10 3.1336(9) .
Au5 Au11 3.2331(9) .
Au5 S5 2.378(4) .
Au6 Au7 2.9116(9) 5_666
Au6 Au11 3.1941(8) .
Au6 Au12 3.1163(8) 5_666
Au6 Au13 3.2304(12) 5_666
Au6 S6 2.377(3) .
Au7 Au8 3.2167(9) .
Au7 Au10 3.0845(9) 5_666
Au7 Au11 3.1666(8) 5_666
Au7 S9 2.369(4) .
Au8 Cd4 3.1694(8) .
Au8 Cd7 3.2167(9) .
Au8 S4 2.297(4) .
Au8 S9 2.308(4) .
Au9 Cd4 3.1148(9) .
Au9 Cd5 3.1882(9) .
Au9 S4 2.302(4) .
Au9 S5 2.322(4) .
Au10 Cd3 3.2409(8) .
Au10 Cd5 3.1336(9) .
Au10 S7 2.289(4) .
Au10 S8 2.300(3) .
Au11 Cd5 3.2331(9) .
Au11 Cd6 3.1941(8) .
Au11 S6 2.305(4) .
Au11 S7 2.301(4) .
Au12 Cd2 3.2525(8) .
Au12 Cd3 3.1359(8) .
Au12 S1 2.294(3) .
Au12 S2 2.286(4) .
Au13 S2 2.326(4) .
Au13 S3A 2.311(5) .
Au23 Cd3 3.257(5) .
Au23 Cd4 3.220(5) .
Au23 S2 2.172(6) .
Au23 S3B 2.29(3) .
Cd2 Cd3 2.9391(8) .
Cd2 S1 2.384(3) .
Cd3 Cd4 3.0110(8) .
Cd3 Cd5 2.9237(9) .
Cd3 S8 2.384(3) .
Cd4 Cd5 2.9656(9) .
Cd4 Cd7 2.8896(8) .
Cd4 S3B 2.31(2) .
Cd5 Cd6 2.9855(9) .
Cd5 S5 2.378(4) .
Cd6 S6 2.377(3) .
Cd7 S9 2.369(4) .
S1 C1 1.832(17) .
S2 C9 1.820(17) .
S3A C17A 1.839(18) .
S4 C25 1.844(19) .
S5 C33 1.835(17) .
S6 C41 1.863(19) .
S7 C49 1.82(3) .
S8 C57 1.807(15) .
S9 C65 1.831(18) .
C1 H1A 0.9900 .
C1 H1B 0.9900 .
C1 C2 1.54(2) .
C2 H2AA 0.9900 .
C2 H2AB 0.9900 .
C2 H2BC 0.9900 .
C2 H2BD 0.9900 .
C2 C3A 1.53(2) .
C2 C3B 1.56(3) .
C3A C4A 1.3900 .
C3A C8A 1.3900 .
C4A H4A 0.9500 .
C4A C5A 1.3900 .
C5A H5A 0.9500 .
C5A C6A 1.3900 .
C6A H6A 0.9500 .
C6A C7A 1.3900 .
C7A H7A 0.9500 .
C7A C8A 1.3900 .
C8A H8A 0.9500 .
C3B C4B 1.3900 .
C3B C8B 1.3900 .
C4B H4B 0.9500 .
C4B C5B 1.3900 .
C5B H5B 0.9500 .
C5B C6B 1.3900 .
C6B H6B 0.9500 .
C6B C7B 1.3900 .
C7B H7B 0.9500 .
C7B C8B 1.3900 .
C8B H8B 0.9500 .
C9 H9A 0.9900 .
C9 H9B 0.9900 .
C9 C10 1.55(2) .
C10 H10A 0.9900 .
C10 H10B 0.9900 .
C10 C11 1.49(2) .
C11 C12 1.38(2) .
C11 C16 1.37(3) .
C12 H12 0.9500 .
C12 C13 1.40(3) .
C13 H13 0.9500 .
C13 C14 1.41(3) .
C14 H14 0.9500 .
C14 C15 1.38(3) .
C15 H15 0.9500 .
C15 C16 1.37(2) .
C16 H16 0.9500 .
C17B H17A 0.9900 .
C17B H17B 0.9900 .
C17B C18B 1.51(2) .
C17B S3B 1.83(2) .
C18B H18A 0.9900 .
C18B H18B 0.9900 .
C18B C19B 1.51(2) .
C19B C24B 1.3900 .
C19B C20B 1.3900 .
C24B H24B 0.9500 .
C24B C23B 1.3900 .
C23B H23B 0.9500 .
C23B C22B 1.3900 .
C22B H22B 0.9500 .
C22B C21B 1.3900 .
C21B H21B 0.9500 .
C21B C20B 1.3900 .
C20B H20B 0.9500 .
C25 H25A 0.9900 .
C25 H25B 0.9900 .
C25 C26 1.49(2) .
C26 H26A 0.9900 .
C26 H26B 0.9900 .
C26 C27 1.53(2) .
C27 C28 1.39(3) .
C27 C32 1.37(3) .
C28 H28 0.9500 .
C28 C29 1.37(3) .
C29 H29 0.9500 .
C29 C30 1.41(3) .
C30 H30 0.9500 .
C30 C31 1.39(4) .
C31 H31 0.9500 .
C31 C32 1.39(4) .
C32 H32 0.9500 .
C33 H33A 0.9900 .
C33 H33B 0.9900 .
C33 C34 1.52(3) .
C34 H34A 0.9900 .
C34 H34B 0.9900 .
C34 C35 1.55(2) .
C35 C36 1.42(2) .
C35 C40 1.40(3) .
C36 H36 0.9500 .
C36 C37 1.39(3) .
C37 H37 0.9500 .
C37 C38 1.41(3) .
C38 H38 0.9500 .
C38 C39 1.37(3) .
C39 H39 0.9500 .
C39 C40 1.40(3) .
C40 H40 0.9500 .
C41 H41A 0.9900 .
C41 H41B 0.9900 .
C41 C42 1.50(3) .
C42 H42A 0.9900 .
C42 H42B 0.9900 .
C42 C43 1.53(3) .
C43 C44 1.38(4) .
C43 C48 1.41(4) .
C44 H44 0.9500 .
C44 C45 1.39(4) .
C45 H45 0.9500 .
C45 C46 1.42(5) .
C46 H46 0.9500 .
C46 C47 1.37(5) .
C47 H47 0.9500 .
C47 C48 1.37(3) .
C48 H48 0.9500 .
C49 H49A 0.9900 .
C49 H49B 0.9900 .
C49 C50 1.51(3) .
C50 H50A 0.9900 .
C50 H50B 0.9900 .
C50 H50C 0.9900 .
C50 H50D 0.9900 .
C50 C51A 1.47(2) .
C50 C51B 1.63(3) .
C51A C56A 1.3900 .
C51A C52A 1.3900 .
C56A H56A 0.9500 .
C56A C55A 1.3900 .
C55A H55A 0.9500 .
C55A C54A 1.3900 .
C54A H54A 0.9500 .
C54A C53A 1.3900 .
C53A H53A 0.9500 .
C53A C52A 1.3900 .
C52A H52A 0.9500 .
C51B C56B 1.3900 .
C51B C52B 1.3900 .
C56B H56B 0.9500 .
C56B C55B 1.3900 .
C55B H55B 0.9500 .
C55B C54B 1.3900 .
C54B H54B 0.9500 .
C54B C53B 1.3900 .
C53B H53B 0.9500 .
C53B C52B 1.3900 .
C52B H52B 0.9500 .
C57 H57A 0.9900 .
C57 H57B 0.9900 .
C57 C58 1.51(2) .
C58 H58A 0.9900 .
C58 H58B 0.9900 .
C58 C59 1.52(3) .
C59 C60 1.40(3) .
C59 C64 1.36(3) .
C60 H60 0.9500 .
C60 C61 1.38(3) .
C61 H61 0.9500 .
C61 C62 1.38(3) .
C62 H62 0.9500 .
C62 C63 1.36(3) .
C63 H63 0.9500 .
C63 C64 1.42(3) .
C64 H64 0.9500 .
C65 H65A 0.9900 .
C65 H65B 0.9900 .
C65 C66 1.52(2) .
C66 H66A 0.9900 .
C66 H66B 0.9900 .
C66 C67 1.53(3) .
C67 C68 1.38(3) .
C67 C72 1.35(3) .
C68 H68 0.9500 .
C68 C69 1.39(3) .
C69 H69 0.9500 .
C69 C70 1.38(4) .
C70 H70 0.9500 .
C70 C71 1.31(4) .
C71 H71 0.9500 .
C71 C72 1.41(4) .
C72 H72 0.9500 .
C17A H17C 0.9900 .
C17A H17D 0.9900 .
C17A C18A 1.53(3) .
C18A H18C 0.9900 .
C18A H18D 0.9900 .
C18A C19A 1.51(2) .
C19A C24A 1.3900 .
C19A C20A 1.3900 .
C24A H24A 0.9500 .
C24A C23A 1.3900 .
C23A H23A 0.9500 .
C23A C22A 1.3900 .
C22A H22A 0.9500 .
C22A C21A 1.3900 .
C21A H21A 0.9500 .
C21A C20A 1.3900 .
C20A H20A 0.9500 .

loop_
_geom_torsion_atom_site_label_1
_geom_torsion_atom_site_label_2
_geom_torsion_atom_site_label_3
_geom_torsion_atom_site_label_4
_geom_torsion
Au2 S1 C1 C2 177.4(12)
Au3 S8 C57 C58 -176.7(10)
Au4 S3A C17A C18A -151.2(12)
Au5 S5 C33 C34 56.1(14)
Au6 S6 C41 C42 161.9(14)
Au7 S9 C65 C66 170.1(13)
Au8 S4 C25 C26 -77.1(12)
Au8 S9 C65 C66 -97.9(14)
Au9 S4 C25 C26 174.2(11)
Au9 S5 C33 C34 -34.7(14)
Au10 S7 C49 C50 -171.4(15)
Au10 S8 C57 C58 -87.0(11)
Au11 S6 C41 C42 71.2(16)
Au11 S7 C49 C50 79.3(18)
Au12 S1 C1 C2 85.5(14)
Au12 S2 C9 C10 171.7(10)
Au13 S2 C9 C10 -78.7(11)
Au13 S3A C17A C18A -63.6(14)
Au23 S2 C9 C10 -75.3(12)
Cd2 S1 C1 C2 177.4(12)
Cd3 S8 C57 C58 -176.7(10)
Cd5 S5 C33 C34 56.1(14)
Cd6 S6 C41 C42 161.9(14)
Cd7 S9 C65 C66 170.1(13)
S1 C1 C2 C3A 168.0(15)
S1 C1 C2 C3B 175.2(16)
S2 C9 C10 C11 -68.7(16)
S3A C17A C18A C19A -63(2)
S4 C25 C26 C27 174.6(12)
S5 C33 C34 C35 172.5(12)
S6 C41 C42 C43 167.0(16)
S7 C49 C50 C51A -65(3)
S7 C49 C50 C51B -71(3)
S8 C57 C58 C59 -73.1(15)
S9 C65 C66 C67 -175.6(15)
C1 C2 C3A C4A 46(2)
C1 C2 C3A C8A -131.2(18)
C1 C2 C3B C4B 123(2)
C1 C2 C3B C8B -58(3)
C2 C3A C4A C5A -177(3)
C2 C3A C8A C7A 177(2)
C2 C3B C4B C5B 179(3)
C2 C3B C8B C7B -179(3)
C3A C4A C5A C6A 0.0
C4A C3A C8A C7A 0.0
C4A C5A C6A C7A 0.0
C5A C6A C7A C8A 0.0
C6A C7A C8A C3A 0.0
C8A C3A C4A C5A 0.0
C3B C4B C5B C6B 0.0
C4B C3B C8B C7B 0.0
C4B C5B C6B C7B 0.0
C5B C6B C7B C8B 0.0
C6B C7B C8B C3B 0.0
C8B C3B C4B C5B 0.0
C9 C10 C11 C12 91.3(19)
C9 C10 C11 C16 -85.5(19)
C10 C11 C12 C13 -178.4(16)
C10 C11 C16 C15 178.9(17)
C11 C12 C13 C14 1(3)
C12 C11 C16 C15 2(3)
C12 C13 C14 C15 -1(3)
C13 C14 C15 C16 1(3)
C14 C15 C16 C11 -2(3)
C16 C11 C12 C13 -2(3)
C17B C18B C19B C24B 159(10)
C17B C18B C19B C20B -39(17)
C18B C17B S3B Au23 -72(9)
C18B C19B C24B C23B 165(8)
C18B C19B C20B C21B -160(10)
C19B C24B C23B C22B 0.0
C24B C19B C20B C21B 0.0
C24B C23B C22B C21B 0.0
C23B C22B C21B C20B 0.0
C22B C21B C20B C19B 0.0
C20B C19B C24B C23B 0.0
C25 C26 C27 C28 37(2)
C25 C26 C27 C32 -144.4(17)
C26 C27 C28 C29 178(3)
C26 C27 C32 C31 -178.8(19)
C27 C28 C29 C30 0(5)
C28 C27 C32 C31 0(3)
C28 C29 C30 C31 2(5)
C29 C30 C31 C32 -3(4)
C30 C31 C32 C27 2(4)
C32 C27 C28 C29 -1(4)
C33 C34 C35 C36 -65(2)
C33 C34 C35 C40 122.1(18)
C34 C35 C36 C37 -175.2(18)
C34 C35 C40 C39 176.5(18)
C35 C36 C37 C38 -1(3)
C36 C35 C40 C39 3(3)
C36 C37 C38 C39 4(3)
C37 C38 C39 C40 -3(3)
C38 C39 C40 C35 -1(3)
C40 C35 C36 C37 -2(3)
C41 C42 C43 C44 -83(3)
C41 C42 C43 C48 96(2)
C42 C43 C44 C45 -179(2)
C42 C43 C48 C47 -176(2)
C43 C44 C45 C46 -5(4)
C44 C43 C48 C47 3(4)
C44 C45 C46 C47 3(5)
C45 C46 C47 C48 1(5)
C46 C47 C48 C43 -4(4)
C48 C43 C44 C45 2(4)
C49 C50 C51A C56A 120(2)
C49 C50 C51A C52A -63(3)
C49 C50 C51B C56B 126(3)
C49 C50 C51B C52B -57(3)
C50 C51A C56A C55A 177.2(17)
C50 C51A C52A C53A -177(2)
C50 C51B C56B C55B 177(4)
C50 C51B C52B C53B -178(3)
C51A C56A C55A C54A 0.0
C56A C51A C52A C53A 0.0
C56A C55A C54A C53A 0.0
C55A C54A C53A C52A 0.0
C54A C53A C52A C51A 0.0
C52A C51A C56A C55A 0.0
C51B C56B C55B C54B 0.0
C56B C51B C52B C53B 0.0
C56B C55B C54B C53B 0.0
C55B C54B C53B C52B 0.0
C54B C53B C52B C51B 0.0
C52B C51B C56B C55B 0.0
C57 C58 C59 C60 -81(2)
C57 C58 C59 C64 100(2)
C58 C59 C60 C61 178.9(17)
C58 C59 C64 C63 -178.1(19)
C59 C60 C61 C62 0(3)
C60 C59 C64 C63 2(3)
C60 C61 C62 C63 0(3)
C61 C62 C63 C64 0(3)
C62 C63 C64 C59 -2(4)
C64 C59 C60 C61 -2(3)
C65 C66 C67 C68 70(3)
C65 C66 C67 C72 -115(2)
C66 C67 C68 C69 177(2)
C66 C67 C72 C71 -179(2)
C67 C68 C69 C70 -1(4)
C68 C67 C72 C71 -3(3)
C68 C69 C70 C71 2(5)
C69 C70 C71 C72 -4(5)
C70 C71 C72 C67 5(4)
C72 C67 C68 C69 1(4)
S3B C17B C18B C19B -115(12)
C17A C18A C19A C24A 87.6(19)
C17A C18A C19A C20A -93.5(17)
C18A C19A C24A C23A 178.9(16)
C18A C19A C20A C21A -179.0(16)
C19A C24A C23A C22A 0.0
C24A C19A C20A C21A 0.0
C24A C23A C22A C21A 0.0
C23A C22A C21A C20A 0.0
C22A C21A C20A C19A 0.0
C20A C19A C24A C23A 0.0

loop_
_exptl_oxdiff_crystal_face_indexfrac_h
_exptl_oxdiff_crystal_face_indexfrac_k
_exptl_oxdiff_crystal_face_indexfrac_l
_exptl_oxdiff_crystal_face_x
_exptl_oxdiff_crystal_face_y
_exptl_oxdiff_crystal_face_z
-8.0023 1.0200 -13.0031 -0.2414 -0.9598 0.1216
10.0027 1.9590 -10.0025 -0.0045 0.0032 -1.0136
0.0213 20.0052 1.9914 -0.9523 0.2739 -0.0269
-0.0213 -20.0052 -1.9914 0.9523 -0.2739 0.0269
0.0025 0.0114 18.0034 0.1026 0.8406 0.5806
